data_4133441
loop_
_publ_author_name
'Hosier, Christopher A.'
'Ackerson, Christopher J.'

_publ_section_title
;
 Regiochemistry of Thiolate for Selenolate Ligand Exchange on Gold
 Clusters.
;
_journal_issue 1
_journal_name_full 'Journal of the American Chemical Society'
_journal_page_first 309
_journal_page_last 314
_journal_paper_doi 10.1021/jacs.8b10013
_journal_volume 141
_journal_year 2019
_chemical_formula_moiety 'C108 H90 Au25 N S2.79 Se15.21, C12'
_chemical_formula_sum 'C120 H90 Au25 N S2.79 Se15.21'
_chemical_formula_weight 7760.52
_space_group_crystal_system triclinic
_space_group_IT_number 2
_space_group_name_Hall '-P 1'
_space_group_name_H-M_alt 'P -1'
_atom_sites_solution_hydrogens geom
_audit_creation_method SHELXL-2014/7
_cell_angle_alpha 74.39(3)
_cell_angle_beta 73.37(3)
_cell_angle_gamma 67.63(3)
_cell_formula_units_Z 2
_cell_length_a 17.091(3)
_cell_length_b 20.257(4)
_cell_length_c 26.102(5)
_cell_measurement_reflns_used 10760
_cell_measurement_temperature 100(2)
_cell_measurement_theta_max 28.766
_cell_measurement_theta_min 1.228
_cell_volume 7875(3)
_computing_structure_refinement 'SHELXL-2014/7 (Sheldrick, 2014)'
_diffrn_ambient_temperature 100(2)
_diffrn_measured_fraction_theta_full 0.589
_diffrn_measured_fraction_theta_max 0.729
_diffrn_measurement_device_type Synchrotron
_diffrn_radiation_type Synchrotron
_diffrn_radiation_wavelength 1.000
_diffrn_reflns_av_R_equivalents 0.0536
_diffrn_reflns_av_unetI/netI 0.1034
_diffrn_reflns_Laue_measured_fraction_full 0.589
_diffrn_reflns_Laue_measured_fraction_max 0.729
_diffrn_reflns_limit_h_max 15
_diffrn_reflns_limit_h_min -15
_diffrn_reflns_limit_k_max 19
_diffrn_reflns_limit_k_min -17
_diffrn_reflns_limit_l_max 24
_diffrn_reflns_limit_l_min -24
_diffrn_reflns_number 20159
_diffrn_reflns_point_group_measured_fraction_full 0.589
_diffrn_reflns_point_group_measured_fraction_max 0.729
_diffrn_reflns_theta_full 11.660
_diffrn_reflns_theta_max 28.795
_diffrn_reflns_theta_min 1.165
_diffrn_source 'Advanced Light Source Beamline 4.2.2'
_exptl_absorpt_coefficient_mu 35.350
_exptl_crystal_colour Black
_exptl_crystal_density_diffrn 3.273
_exptl_crystal_description 'Parallelogram prism'
_exptl_crystal_F_000 6708
_refine_diff_density_max 1.620
_refine_diff_density_min -1.344
_refine_diff_density_rms 0.189
_refine_ls_extinction_method none
_refine_ls_goodness_of_fit_ref 1.037
_refine_ls_hydrogen_treatment constr
_refine_ls_matrix_type full
_refine_ls_number_parameters 1293
_refine_ls_number_reflns 10760
_refine_ls_number_restraints 2685
_refine_ls_restrained_S_all 0.935
_refine_ls_R_factor_all 0.0716
_refine_ls_R_factor_gt 0.0671
_refine_ls_shift/su_max 0.001
_refine_ls_shift/su_mean 0.000
_refine_ls_structure_factor_coef Fsqd
_refine_ls_weighting_details 'w=1/[\s^2^(Fo^2^)+(0.0991P)^2^+105.0066P] where P=(Fo^2^+2Fc^2^)/3'
_refine_ls_weighting_scheme calc
_refine_ls_wR_factor_gt 0.1886
_refine_ls_wR_factor_ref 0.1935
_reflns_Friedel_coverage 0.000
_reflns_number_gt 9661
_reflns_number_total 10760
_reflns_threshold_expression 'I > 2\s(I)'
_cod_data_source_file ja8b10013_si_001.cif
_cod_data_source_block CH10-04
_cod_original_cell_volume 7876(4)
_cod_database_code 4133441
_shelx_shelxl_version_number 2014/7
_shelx_space_group_comment
;
The symmetry employed for this shelxl refinement is uniquely defined
by the following loop, which should always be used as a source of
symmetry information in preference to the above space-group names.
They are only intended as comments.
;

loop_
_space_group_symop_operation_xyz
'x, y, z'
'-x, -y, -z'

loop_
_atom_site_label
_atom_site_type_symbol
_atom_site_fract_x
_atom_site_fract_y
_atom_site_fract_z
_atom_site_U_iso_or_equiv
_atom_site_adp_type
_atom_site_occupancy
_atom_site_site_symmetry_order
_atom_site_calc_flag
_atom_site_refinement_flags_posn
_atom_site_refinement_flags_adp
_atom_site_refinement_flags_occupancy
_atom_site_disorder_assembly
_atom_site_disorder_group
Au01 Au 0.24787(4) 0.74835(3) 0.75057(2) 0.0227(3) Uani 1 1 d . U . . .
Au02 Au 0.37279(6) 0.69048(5) 0.66532(3) 0.0311(3) Uani 1 1 d . U . . .
Au03 Au 0.12330(6) 0.80418(5) 0.83772(3) 0.0294(3) Uani 1 1 d . U . . .
Au04 Au 0.22074(6) 0.64283(5) 0.71366(3) 0.0318(3) Uani 1 1 d . U . . .
Au05 Au 0.31797(6) 0.84713(5) 0.67562(3) 0.0306(3) Uani 1 1 d . U . . .
Au06 Au 0.36528(6) 0.61069(5) 0.77514(3) 0.0312(3) Uani 1 1 d . U . . .
Au07 Au 0.07852(6) 0.76388(5) 0.75193(3) 0.0296(3) Uani 1 1 d . U . . .
Au08 Au 0.26538(6) 0.85872(5) 0.78673(3) 0.0312(3) Uani 1 1 d . U . . .
Au09 Au 0.13173(6) 0.88661(5) 0.72581(3) 0.0315(3) Uani 1 1 d . U . . .
Au0A Au 0.29175(6) 0.71211(5) 0.85141(3) 0.0293(3) Uani 1 1 d . U . . .
Au0B Au 0.17942(6) 0.64920(5) 0.82603(3) 0.0304(3) Uani 1 1 d . U . . .
Au0C Au 0.41743(6) 0.73350(5) 0.74951(3) 0.0276(3) Uani 1 1 d . U . . .
Au0D Au 0.20772(6) 0.78526(5) 0.64832(3) 0.0318(3) Uani 1 1 d . U . . .
Au0E Au 0.43643(6) 0.88819(5) 0.72057(3) 0.0373(3) Uani 1 1 d . U . . .
Au0F Au 0.06469(6) 0.60278(5) 0.77946(4) 0.0366(3) Uani 1 1 d . U . . .
Au0G Au -0.05160(6) 0.89271(5) 0.79953(4) 0.0412(4) Uani 1 1 d . U . . .
Au0H Au 0.36064(7) 0.81836(5) 0.55826(4) 0.0411(4) Uani 1 1 d . U . . .
Au0I Au 0.49703(6) 0.61711(5) 0.84049(3) 0.0387(4) Uani 1 1 d . U . . .
Au0J Au 0.13351(7) 0.67744(5) 0.94254(4) 0.0420(4) Uani 1 1 d . U . . .
Au0K Au 0.20200(7) 0.83166(5) 0.91921(4) 0.0418(4) Uani 1 1 d . U . . .
Au0L Au 0.54620(6) 0.60104(5) 0.70420(4) 0.0412(4) Uani 1 1 d . U . . .
Au0M Au 0.30799(7) 0.65378(5) 0.58665(4) 0.0453(4) Uani 1 1 d . U . . .
Au0N Au 0.28063(7) 0.49667(5) 0.80100(4) 0.0472(4) Uani 1 1 d . U . . .
Au0O Au 0.00702(6) 0.88378(6) 0.66022(4) 0.0472(4) Uani 1 1 d . U . . .
Au0Q Au 0.2186(5) 1.0014(4) 0.7317(11) 0.037(3) Uani 0.184(17) 1 d . U P A 1
Au0P Au 0.21776(12) 1.00125(10) 0.7038(3) 0.0459(11) Uani 0.816(17) 1 d . U P A 2
Se6 Se -0.02744(17) 0.84577(15) 0.89112(10) 0.0471(8) Uani 1 1 d . U . . .
Se4 Se 0.10775(19) 0.83015(18) 0.58498(10) 0.0556(9) Uani 1 1 d . U . . .
Se1 Se 0.39256(18) 0.67326(15) 0.91394(10) 0.0442(7) Uani 1 1 d . U . . .
Se13 Se -0.04744(16) 0.72024(14) 0.77352(9) 0.0380(7) Uani 1 1 d . U . . .
Se16 Se 0.54899(17) 0.77085(14) 0.72470(9) 0.0377(7) Uani 1 1 d . U . . .
S2 S 0.6051(2) 0.53620(17) 0.78351(12) 0.0459(14) Uani 0.22(2) 1 d . U P B 1
Se2 Se 0.6051(2) 0.53620(17) 0.78351(12) 0.0459(14) Uani 0.78(2) 1 d . U P B 2
S3 S 0.52337(17) 0.64300(15) 0.61214(10) 0.0415(11) Uani 0.053(16) 1 d . U P B 1
Se3 Se 0.52337(17) 0.64300(15) 0.61214(10) 0.0415(11) Uani 0.947(16) 1 d . U P B 2
S5 S -0.1043(2) 0.96052(17) 0.71862(12) 0.0516(15) Uani 0.20(2) 1 d . U P C 1
Se5 Se -0.1043(2) 0.96052(17) 0.71862(12) 0.0516(15) Uani 0.80(2) 1 d . U P C 2
S7 S 0.36665(17) 0.92019(13) 0.58711(9) 0.0347(12) Uani 0.06(2) 1 d . U P A 1
Se7 Se 0.36665(17) 0.92019(13) 0.58711(9) 0.0347(12) Uani 0.94(2) 1 d . U P A 2
S8 S 0.3803(2) 0.72372(18) 0.51333(12) 0.0480(15) Uani 0.28(2) 1 d . U P A 1
Se8 Se 0.3803(2) 0.72372(18) 0.51333(12) 0.0480(15) Uani 0.72(2) 1 d . U P A 2
S9 S 0.25699(18) 0.55894(15) 0.64865(10) 0.0491(12) Uani 0.077(19) 1 d . U P A 1
Se9 Se 0.25699(18) 0.55894(15) 0.64865(10) 0.0491(12) Uani 0.923(19) 1 d . U P A 2
S10 S 0.13110(18) 0.57407(14) 0.91423(9) 0.0394(12) Uani 0.04(2) 1 d . U P D 1
Se10 Se 0.13110(18) 0.57407(14) 0.91423(9) 0.0394(12) Uani 0.96(2) 1 d . U P D 2
S11 S 0.1077(2) 0.77555(17) 0.98622(11) 0.0512(15) Uani 0.25(2) 1 d . U P A 1
Se11 Se 0.1077(2) 0.77555(17) 0.98622(11) 0.0512(15) Uani 0.75(2) 1 d . U P A 2
S12 S 0.2880(2) 0.90401(16) 0.85966(10) 0.0538(13) Uani 0.109(19) 1 d . U P A 1
Se12 Se 0.2880(2) 0.90401(16) 0.85966(10) 0.0538(13) Uani 0.891(19) 1 d . U P A 2
S14 S 0.1625(2) 0.48018(17) 0.77964(13) 0.0401(14) Uani 0.37(2) 1 d . U P E 1
Se14 Se 0.1625(2) 0.48018(17) 0.77964(13) 0.0401(14) Uani 0.63(2) 1 d . U P E 2
S15 S 0.4146(2) 0.48258(16) 0.82401(13) 0.0394(14) Uani 0.387(19) 1 d . U P E 1
Se15 Se 0.4146(2) 0.48258(16) 0.82401(13) 0.0394(14) Uani 0.613(19) 1 d . U P E 2
S17 S 0.3442(2) 1.01132(17) 0.72389(13) 0.0453(15) Uani 0.35(2) 1 d . U P A 1
Se17 Se 0.3442(2) 1.01132(17) 0.72389(13) 0.0453(15) Uani 0.65(2) 1 d . U P A 2
S18 S 0.0706(7) 1.0199(6) 0.7281(5) 0.037(3) Uani 0.394(10) 1 d . U P A 1
Se18 Se 0.0870(3) 1.0147(2) 0.67713(17) 0.0363(18) Uani 0.606(10) 1 d . U P A 2
C49 C 0.1666(9) 0.5604(8) 0.6165(5) 0.064(5) Uani 1 1 d G U . . .
C50 C 0.1049(10) 0.5284(8) 0.6472(4) 0.080(6) Uani 1 1 d G U . A .
H50 H 0.1006 0.5137 0.6846 0.096 Uiso 1 1 calc R U . . .
C51 C 0.0496(9) 0.5185(8) 0.6222(6) 0.089(6) Uani 1 1 d G U . A .
H51 H 0.0083 0.4971 0.6428 0.106 Uiso 1 1 calc R U . . .
C52 C 0.0559(10) 0.5405(9) 0.5663(6) 0.088(7) Uani 1 1 d G U . A .
H52 H 0.0189 0.5338 0.5496 0.105 Uiso 1 1 calc R U . . .
C53 C 0.1176(11) 0.5725(10) 0.5355(4) 0.139(13) Uani 1 1 d G U . A .
H53 H 0.1219 0.5872 0.4982 0.167 Uiso 1 1 calc R U . . .
C54 C 0.1729(10) 0.5824(9) 0.5606(5) 0.082(7) Uani 1 1 d G U . A .
H54 H 0.2142 0.6038 0.5400 0.098 Uiso 1 1 calc R U . . .
C43 C 0.3096(13) 0.7676(10) 0.4625(7) 0.080(6) Uani 1 1 d G U . . .
C44 C 0.3482(13) 0.8016(15) 0.4136(8) 0.176(17) Uani 1 1 d G U . A .
H44 H 0.4040 0.8021 0.4089 0.211 Uiso 1 1 calc R U . . .
C45 C 0.3034(18) 0.8349(17) 0.3716(7) 0.33(4) Uani 1 1 d G U . A .
H45 H 0.3292 0.8576 0.3388 0.397 Uiso 1 1 calc R U . . .
C46 C 0.2199(17) 0.8342(13) 0.3786(9) 0.158(12) Uani 1 1 d G U . A .
H46 H 0.1899 0.8564 0.3505 0.189 Uiso 1 1 calc R U . . .
C47 C 0.1813(13) 0.8002(14) 0.4275(10) 0.195(18) Uani 1 1 d G U . A .
H47 H 0.1255 0.7997 0.4322 0.234 Uiso 1 1 calc R U . . .
C48 C 0.2261(14) 0.7669(13) 0.4695(8) 0.163(15) Uani 1 1 d G U . A .
H48 H 0.2003 0.7442 0.5023 0.196 Uiso 1 1 calc R U . . .
C37 C 0.4879(6) 0.8966(7) 0.5780(5) 0.035(4) Uani 1 1 d G U . . .
C38 C 0.5438(8) 0.8258(6) 0.5870(5) 0.036(4) Uani 1 1 d G U . A .
H38 H 0.5222 0.7873 0.5987 0.043 Uiso 1 1 calc R U . . .
C39 C 0.6322(7) 0.8125(6) 0.5785(6) 0.047(5) Uani 1 1 d G U . A .
H39 H 0.6696 0.7651 0.5845 0.056 Uiso 1 1 calc R U . . .
C40 C 0.6646(6) 0.8700(7) 0.5610(6) 0.050(5) Uani 1 1 d G U . A .
H40 H 0.7237 0.8611 0.5553 0.060 Uiso 1 1 calc R U . . .
C41 C 0.6086(8) 0.9408(6) 0.5520(6) 0.055(5) Uani 1 1 d G U . A .
H41 H 0.6302 0.9793 0.5402 0.066 Uiso 1 1 calc R U . . .
C42 C 0.5202(8) 0.9541(5) 0.5605(5) 0.040(4) Uani 1 1 d G U . A .
H42 H 0.4828 1.0015 0.5544 0.048 Uiso 1 1 calc R U . . .
C67 C 0.2193(12) 1.0013(7) 0.8659(7) 0.081(5) Uani 1 1 d G U . . .
C68 C 0.1550(13) 1.0415(10) 0.8363(7) 0.112(9) Uani 1 1 d G U . A .
H68 H 0.1421 1.0198 0.8140 0.135 Uiso 1 1 calc R U . . .
C69 C 0.1099(12) 1.1139(10) 0.8402(8) 0.129(11) Uani 1 1 d G U . A .
H69 H 0.0668 1.1407 0.8204 0.154 Uiso 1 1 calc R U . . .
C70 C 0.1291(14) 1.1462(8) 0.8736(9) 0.135(12) Uani 1 1 d G U . A .
H70 H 0.0989 1.1947 0.8762 0.162 Uiso 1 1 calc R U . . .
C71 C 0.1934(15) 1.1061(11) 0.9031(9) 0.138(12) Uani 1 1 d G U . A .
H71 H 0.2063 1.1277 0.9255 0.165 Uiso 1 1 calc R U . . .
C72 C 0.2385(12) 1.0337(10) 0.8993(8) 0.140(12) Uani 1 1 d G U . A .
H72 H 0.2816 1.0068 0.9190 0.168 Uiso 1 1 calc R U . . .
C61 C 0.1487(13) 0.7322(9) 1.0503(5) 0.087(7) Uani 1 1 d G U . . .
C62 C 0.1082(12) 0.7689(8) 1.0938(6) 0.112(9) Uani 1 1 d G U . A .
H62 H 0.0646 0.8135 1.0896 0.135 Uiso 1 1 calc R U . . .
C63 C 0.1329(15) 0.7388(10) 1.1436(5) 0.134(11) Uani 1 1 d G U . A .
H63 H 0.1058 0.7633 1.1727 0.161 Uiso 1 1 calc R U . . .
C64 C 0.1980(16) 0.6721(11) 1.1499(6) 0.147(13) Uani 1 1 d G U . A .
H64 H 0.2145 0.6519 1.1832 0.177 Uiso 1 1 calc R U . . .
C65 C 0.2385(14) 0.6355(9) 1.1064(7) 0.159(16) Uani 1 1 d G U . A .
H65 H 0.2820 0.5908 1.1106 0.190 Uiso 1 1 calc R U . . .
C66 C 0.2138(14) 0.6655(9) 1.0566(6) 0.146(15) Uani 1 1 d G U . A .
H66 H 0.2408 0.6410 1.0275 0.175 Uiso 1 1 calc R U . . .
C55 C 0.0096(7) 0.5954(7) 0.9217(5) 0.042(4) Uani 1 1 d G U . . .
C56 C -0.0472(8) 0.6659(6) 0.9123(6) 0.045(5) Uani 1 1 d G U . D .
H56 H -0.0264 0.7048 0.9013 0.054 Uiso 1 1 calc R U . . .
C57 C -0.1350(8) 0.6780(6) 0.9195(6) 0.050(5) Uani 1 1 d G U . D .
H57 H -0.1730 0.7252 0.9132 0.059 Uiso 1 1 calc R U . . .
C58 C -0.1661(7) 0.6198(8) 0.9360(6) 0.054(5) Uani 1 1 d G U . D .
H58 H -0.2249 0.6280 0.9407 0.064 Uiso 1 1 calc R U . . .
C59 C -0.1093(9) 0.5493(6) 0.9453(6) 0.055(5) Uani 1 1 d G U . D .
H59 H -0.1301 0.5104 0.9564 0.066 Uiso 1 1 calc R U . . .
C60 C -0.0215(8) 0.5372(6) 0.9382(5) 0.044(4) Uani 1 1 d G U . D .
H60 H 0.0165 0.4900 0.9445 0.052 Uiso 1 1 calc R U . . .
C85 C 0.4959(10) 0.4212(8) 0.7777(6) 0.061(5) Uani 1 1 d G U . . .
C86 C 0.4865(11) 0.4271(10) 0.7253(7) 0.093(8) Uani 1 1 d G U . E .
H86 H 0.4414 0.4646 0.7117 0.111 Uiso 1 1 calc R U . . .
C87 C 0.5446(15) 0.3769(13) 0.6933(7) 0.20(2) Uani 1 1 d G U . E .
H87 H 0.5384 0.3808 0.6583 0.238 Uiso 1 1 calc R U . . .
C88 C 0.6121(14) 0.3208(12) 0.7137(9) 0.163(17) Uani 1 1 d G U . E .
H88 H 0.6510 0.2872 0.6922 0.195 Uiso 1 1 calc R U . . .
C89 C 0.6215(13) 0.3149(11) 0.7660(9) 0.144(15) Uani 1 1 d G U . E .
H89 H 0.6666 0.2774 0.7797 0.173 Uiso 1 1 calc R U . . .
C90 C 0.5634(14) 0.3651(12) 0.7981(7) 0.122(13) Uani 1 1 d G U . E .
H90 H 0.5697 0.3611 0.8331 0.146 Uiso 1 1 calc R U . . .
C79 C 0.1170(10) 0.4245(8) 0.8437(5) 0.051(4) Uani 1 1 d G U . . .
C80 C 0.1555(9) 0.3949(9) 0.8887(6) 0.068(6) Uani 1 1 d G U . E .
H80 H 0.2040 0.4048 0.8893 0.082 Uiso 1 1 calc R U . . .
C81 C 0.1214(11) 0.3503(9) 0.9327(5) 0.082(7) Uani 1 1 d G U . E .
H81 H 0.1472 0.3305 0.9628 0.098 Uiso 1 1 calc R U . . .
C82 C 0.0489(11) 0.3355(9) 0.9318(6) 0.090(7) Uani 1 1 d G U . E .
H82 H 0.0261 0.3057 0.9613 0.108 Uiso 1 1 calc R U . . .
C83 C 0.0104(10) 0.3652(10) 0.8869(8) 0.112(10) Uani 1 1 d G U . E .
H83 H -0.0381 0.3553 0.8862 0.134 Uiso 1 1 calc R U . . .
C84 C 0.0445(10) 0.4097(10) 0.8428(6) 0.093(8) Uani 1 1 d G U . E .
H84 H 0.0188 0.4296 0.8127 0.112 Uiso 1 1 calc R U . . .
C73 C -0.0704(8) 0.7330(8) 0.7044(4) 0.037(4) Uani 1 1 d G U . . .
C74 C -0.0075(6) 0.7117(8) 0.6592(5) 0.040(5) Uani 1 1 d G U . . .
H74 H 0.0504 0.6909 0.6616 0.048 Uiso 1 1 calc R U . . .
C75 C -0.0311(8) 0.7213(9) 0.6102(4) 0.059(6) Uani 1 1 d G U . . .
H75 H 0.0111 0.7070 0.5800 0.071 Uiso 1 1 calc R U . . .
C76 C -0.1176(9) 0.7523(9) 0.6065(4) 0.056(6) Uani 1 1 d G U . . .
H76 H -0.1333 0.7587 0.5738 0.068 Uiso 1 1 calc R U . . .
C77 C -0.1805(7) 0.7737(9) 0.6518(5) 0.056(5) Uani 1 1 d G U . . .
H77 H -0.2384 0.7944 0.6493 0.067 Uiso 1 1 calc R U . . .
C78 C -0.1569(7) 0.7640(8) 0.7007(4) 0.048(5) Uani 1 1 d G U . . .
H78 H -0.1990 0.7783 0.7310 0.058 Uiso 1 1 calc R U . . .
C103 C -0.0053(10) 1.0734(9) 0.7232(6) 0.070(6) Uani 1 1 d G U . . .
C104 C -0.0584(13) 1.1375(10) 0.6979(5) 0.114(12) Uani 1 1 d G U . A .
H104 H -0.0456 1.1514 0.6603 0.137 Uiso 1 1 calc R U . . .
C105 C -0.1307(13) 1.1808(9) 0.7287(8) 0.113(11) Uani 1 1 d G U . A .
H105 H -0.1663 1.2237 0.7118 0.136 Uiso 1 1 calc R U . . .
C106 C -0.1499(10) 1.1601(10) 0.7849(7) 0.116(11) Uani 1 1 d G U . A .
H106 H -0.1983 1.1891 0.8055 0.139 Uiso 1 1 calc R U . . .
C107 C -0.0968(11) 1.0959(10) 0.8102(5) 0.098(9) Uani 1 1 d G U . A .
H107 H -0.1096 1.0821 0.8478 0.117 Uiso 1 1 calc R U . . .
C108 C -0.0245(10) 1.0526(8) 0.7793(6) 0.082(7) Uani 1 1 d G U . A .
H108 H 0.0111 1.0097 0.7963 0.098 Uiso 1 1 calc R U . F 1
C97 C 0.3881(9) 1.0640(8) 0.6567(5) 0.051(5) Uani 1 1 d G U . . .
C98 C 0.3391(8) 1.1030(8) 0.6173(6) 0.061(6) Uani 1 1 d G U . A .
H98 H 0.2835 1.1018 0.6223 0.073 Uiso 1 1 calc R U . . .
C99 C 0.3732(10) 1.1438(9) 0.5705(5) 0.070(6) Uani 1 1 d G U . A .
H99 H 0.3405 1.1699 0.5442 0.084 Uiso 1 1 calc R U . . .
C100 C 0.4563(11) 1.1456(9) 0.5630(5) 0.079(7) Uani 1 1 d G U . A .
H100 H 0.4791 1.1729 0.5317 0.095 Uiso 1 1 calc R U . . .
C101 C 0.5053(8) 1.1066(9) 0.6024(6) 0.080(7) Uani 1 1 d G U . A .
H101 H 0.5608 1.1078 0.5974 0.096 Uiso 1 1 calc R U . . .
C102 C 0.4712(9) 1.0658(9) 0.6492(6) 0.078(7) Uani 1 1 d G U . A .
H102 H 0.5039 1.0397 0.6755 0.094 Uiso 1 1 calc R U . . .
C91 C 0.5771(8) 0.7596(7) 0.7922(4) 0.034(4) Uani 1 1 d G U . . .
C92 C 0.5171(7) 0.7899(8) 0.8354(5) 0.043(5) Uani 1 1 d G U . . .
H92 H 0.4600 0.8151 0.8323 0.052 Uiso 1 1 calc R U . . .
C93 C 0.5424(8) 0.7824(9) 0.8833(4) 0.060(6) Uani 1 1 d G U . . .
H93 H 0.5023 0.8027 0.9122 0.072 Uiso 1 1 calc R U . . .
C94 C 0.6278(8) 0.7447(9) 0.8880(4) 0.054(6) Uani 1 1 d G U . . .
H94 H 0.6448 0.7398 0.9200 0.065 Uiso 1 1 calc R U . . .
C95 C 0.6879(7) 0.7145(8) 0.8448(5) 0.051(5) Uani 1 1 d G U . . .
H95 H 0.7450 0.6892 0.8479 0.061 Uiso 1 1 calc R U . . .
C96 C 0.6626(7) 0.7219(7) 0.7969(4) 0.038(4) Uani 1 1 d G U . . .
H96 H 0.7027 0.7016 0.7680 0.046 Uiso 1 1 calc R U . . .
C31 C -0.0601(11) 0.9339(8) 0.9168(6) 0.061(5) Uani 1 1 d G U . . .
C32 C -0.0021(9) 0.9637(9) 0.9217(7) 0.079(6) Uani 1 1 d G U . . .
H32 H 0.0570 0.9418 0.9101 0.095 Uiso 1 1 calc R U . . .
C33 C -0.0325(13) 1.0263(10) 0.9438(9) 0.109(9) Uani 1 1 d G U . . .
H33 H 0.0063 1.0463 0.9471 0.131 Uiso 1 1 calc R U . . .
C34 C -0.1208(14) 1.0591(9) 0.9611(10) 0.120(11) Uani 1 1 d G U . . .
H34 H -0.1412 1.1009 0.9759 0.144 Uiso 1 1 calc R U . . .
C35 C -0.1788(10) 1.0292(11) 0.9562(10) 0.163(17) Uani 1 1 d G U . . .
H35 H -0.2379 1.0511 0.9678 0.195 Uiso 1 1 calc R U . . .
C36 C -0.1484(11) 0.9666(11) 0.9341(9) 0.134(13) Uani 1 1 d G U . . .
H36 H -0.1872 0.9467 0.9308 0.161 Uiso 1 1 calc R U . . .
C25 C -0.2041(8) 0.9377(8) 0.7266(6) 0.049(4) Uani 1 1 d G U . . .
C26 C -0.2485(9) 0.9082(8) 0.7753(5) 0.059(5) Uani 1 1 d G U . C .
H26 H -0.2267 0.8948 0.8067 0.071 Uiso 1 1 calc R U . . .
C27 C -0.3256(9) 0.8987(9) 0.7769(5) 0.076(6) Uani 1 1 d G U . C .
H27 H -0.3554 0.8789 0.8094 0.091 Uiso 1 1 calc R U . . .
C28 C -0.3582(8) 0.9187(9) 0.7299(7) 0.082(7) Uani 1 1 d G U . C .
H28 H -0.4098 0.9123 0.7310 0.098 Uiso 1 1 calc R U . . .
C29 C -0.3138(9) 0.9482(9) 0.6812(5) 0.071(6) Uani 1 1 d G U . C .
H29 H -0.3356 0.9616 0.6498 0.086 Uiso 1 1 calc R U . . .
C30 C -0.2367(9) 0.9577(8) 0.6796(5) 0.058(5) Uani 1 1 d G U . C .
H30 H -0.2069 0.9775 0.6471 0.069 Uiso 1 1 calc R U . . .
C19 C 0.1269(12) 0.9149(8) 0.5372(6) 0.067(5) Uani 1 1 d G U . . .
C20 C 0.1636(12) 0.9555(10) 0.5522(5) 0.091(8) Uani 1 1 d G U . . .
H20 H 0.1805 0.9409 0.5855 0.110 Uiso 1 1 calc R U . . .
C21 C 0.1751(12) 1.0180(10) 0.5175(7) 0.086(7) Uani 1 1 d G U . . .
H21 H 0.1996 1.0452 0.5275 0.103 Uiso 1 1 calc R U . . .
C22 C 0.1498(13) 1.0399(8) 0.4678(6) 0.096(8) Uani 1 1 d G U . . .
H22 H 0.1575 1.0817 0.4445 0.115 Uiso 1 1 calc R U . . .
C23 C 0.1131(13) 0.9992(10) 0.4528(5) 0.083(7) Uani 1 1 d G U . . .
H23 H 0.0962 1.0138 0.4195 0.100 Uiso 1 1 calc R U . . .
C24 C 0.1017(12) 0.9367(9) 0.4875(6) 0.083(7) Uani 1 1 d G U . . .
H24 H 0.0771 0.9095 0.4774 0.099 Uiso 1 1 calc R U . . .
C13 C 0.5623(12) 0.5502(8) 0.5916(7) 0.069(5) Uani 1 1 d G U . . .
C14 C 0.6463(12) 0.5070(10) 0.5966(8) 0.114(10) Uani 1 1 d G U . B .
H14 H 0.6771 0.5216 0.6130 0.137 Uiso 1 1 calc R U . . .
C15 C 0.6841(11) 0.4422(10) 0.5770(9) 0.127(11) Uani 1 1 d G U . B .
H15 H 0.7403 0.4133 0.5803 0.152 Uiso 1 1 calc R U . . .
C16 C 0.6380(15) 0.4204(9) 0.5524(10) 0.116(9) Uani 1 1 d G U . B .
H16 H 0.6633 0.3770 0.5393 0.139 Uiso 1 1 calc R U . . .
C17 C 0.5540(14) 0.4635(12) 0.5475(10) 0.158(17) Uani 1 1 d G U . B .
H17 H 0.5231 0.4489 0.5311 0.190 Uiso 1 1 calc R U . . .
C18 C 0.5161(11) 0.5284(10) 0.5671(8) 0.094(8) Uani 1 1 d G U . B .
H18 H 0.4599 0.5572 0.5637 0.112 Uiso 1 1 calc R U . . .
C7 C 0.7096(7) 0.5576(8) 0.7679(5) 0.045(4) Uani 1 1 d G U . . .
C8 C 0.7490(9) 0.5413(8) 0.8116(4) 0.052(5) Uani 1 1 d G U . B .
H8 H 0.7210 0.5263 0.8466 0.063 Uiso 1 1 calc R U . . .
C9 C 0.8302(9) 0.5474(9) 0.8031(5) 0.069(6) Uani 1 1 d G U . B .
H9 H 0.8566 0.5365 0.8324 0.082 Uiso 1 1 calc R U . . .
C10 C 0.8721(7) 0.5698(8) 0.7509(6) 0.064(5) Uani 1 1 d G U . B .
H10 H 0.9264 0.5739 0.7452 0.077 Uiso 1 1 calc R U . . .
C11 C 0.8327(8) 0.5861(8) 0.7072(4) 0.062(5) Uani 1 1 d G U . B .
H11 H 0.8607 0.6010 0.6722 0.074 Uiso 1 1 calc R U . . .
C12 C 0.7515(8) 0.5799(8) 0.7157(4) 0.052(5) Uani 1 1 d G U . B .
H12 H 0.7251 0.5908 0.6864 0.062 Uiso 1 1 calc R U . . .
C1 C 0.3748(11) 0.5863(7) 0.9620(5) 0.057(5) Uani 1 1 d G U . . .
C2 C 0.3391(10) 0.5444(8) 0.9477(5) 0.062(5) Uani 1 1 d G U . . .
H2 H 0.3222 0.5581 0.9145 0.074 Uiso 1 1 calc R U . . .
C3 C 0.3288(10) 0.4819(8) 0.9830(6) 0.061(5) Uani 1 1 d G U . . .
H3 H 0.3049 0.4538 0.9734 0.074 Uiso 1 1 calc R U . . .
C4 C 0.3541(11) 0.4614(7) 1.0326(5) 0.080(6) Uani 1 1 d G U . . .
H4 H 0.3472 0.4195 1.0562 0.096 Uiso 1 1 calc R U . . .
C5 C 0.3898(11) 0.5033(9) 1.0469(5) 0.075(7) Uani 1 1 d G U . . .
H5 H 0.4068 0.4896 1.0801 0.090 Uiso 1 1 calc R U . . .
C6 C 0.4002(11) 0.5658(8) 1.0116(6) 0.071(6) Uani 1 1 d G U . . .
H6 H 0.4241 0.5939 1.0212 0.086 Uiso 1 1 calc R U . . .
N1 N 0.340(3) 0.2390(18) 0.7547(17) 0.191(11) Uani 1 1 d . U . . .
C109 C 0.230(4) 0.260(2) 0.766(2) 0.188(13) Uani 1 1 d . U . . .
C111 C 0.084(5) 0.291(4) 0.712(3) 0.33(4) Uani 1 1 d . . . . .
C110 C 0.216(4) 0.238(3) 0.726(2) 0.204(17) Uani 1 1 d . U . . .
C117 C 0.393(3) 0.155(2) 0.7691(19) 0.196(14) Uani 1 1 d . U . . .
C127 C 0.367(3) 0.360(3) 0.588(2) 0.229(17) Uani 1 1 d . U . . .
C129 C 0.267(4) 0.351(3) 0.514(3) 0.24(2) Uani 1 1 d . U . . .
C128 C 0.282(3) 0.372(3) 0.565(3) 0.209(17) Uani 1 1 d . U . . .
C125 C 0.379(4) 0.282(3) 0.682(2) 0.249(19) Uani 1 1 d . U . . .
C134 C 0.338(3) 0.264(2) 0.824(3) 0.30(3) Uani 1 1 d . U . . .
C136 C 0.370(3) 0.276(2) 0.892(3) 0.27(3) Uani 1 1 d . U . . .
C133 C 0.345(3) 0.358(3) 0.664(2) 0.204(15) Uani 1 1 d . U . . .
C130 C 0.199(3) 0.365(3) 0.508(3) 0.26(3) Uani 1 1 d . U . . .

loop_
_atom_site_aniso_label
_atom_site_aniso_U_11
_atom_site_aniso_U_22
_atom_site_aniso_U_33
_atom_site_aniso_U_23
_atom_site_aniso_U_13
_atom_site_aniso_U_12
Au01 0.0196(6) 0.0284(6) 0.0145(6) 0.0044(4) -0.0031(4) -0.0080(5)
Au02 0.0262(6) 0.0406(6) 0.0200(5) -0.0034(4) -0.0027(4) -0.0067(5)
Au03 0.0257(6) 0.0357(6) 0.0195(5) 0.0007(4) -0.0006(4) -0.0088(4)
Au04 0.0357(6) 0.0368(6) 0.0214(5) 0.0006(4) -0.0030(4) -0.0162(5)
Au05 0.0296(6) 0.0355(6) 0.0181(5) 0.0076(4) -0.0008(4) -0.0127(5)
Au06 0.0292(6) 0.0281(6) 0.0293(6) 0.0043(4) -0.0057(4) -0.0085(4)
Au07 0.0264(6) 0.0367(6) 0.0215(5) 0.0041(4) -0.0046(4) -0.0126(5)
Au08 0.0351(6) 0.0340(6) 0.0212(5) 0.0005(4) 0.0004(4) -0.0161(4)
Au09 0.0284(6) 0.0292(6) 0.0276(6) 0.0068(4) -0.0060(4) -0.0076(4)
Au0A 0.0305(6) 0.0345(6) 0.0164(5) 0.0061(4) -0.0064(4) -0.0097(5)
Au0B 0.0311(6) 0.0341(6) 0.0192(5) 0.0067(4) -0.0016(4) -0.0138(5)
Au0C 0.0253(6) 0.0335(6) 0.0204(5) 0.0042(4) -0.0044(4) -0.0121(4)
Au0D 0.0290(6) 0.0414(6) 0.0170(5) 0.0064(4) -0.0066(4) -0.0095(5)
Au0E 0.0366(7) 0.0431(6) 0.0298(6) 0.0060(4) -0.0080(4) -0.0183(5)
Au0F 0.0344(6) 0.0427(6) 0.0310(6) 0.0038(4) -0.0073(4) -0.0176(5)
Au0G 0.0331(7) 0.0482(6) 0.0394(6) -0.0042(5) -0.0048(4) -0.0144(5)
Au0H 0.0414(7) 0.0547(7) 0.0264(6) -0.0022(5) -0.0036(4) -0.0209(5)
Au0I 0.0329(6) 0.0476(6) 0.0264(6) 0.0131(4) -0.0089(4) -0.0147(5)
Au0J 0.0459(7) 0.0524(7) 0.0268(6) 0.0010(5) -0.0035(5) -0.0238(5)
Au0K 0.0461(7) 0.0469(6) 0.0295(6) -0.0063(4) -0.0056(4) -0.0141(5)
Au0L 0.0353(7) 0.0485(6) 0.0388(6) -0.0064(5) -0.0061(5) -0.0145(5)
Au0M 0.0463(7) 0.0547(7) 0.0355(6) -0.0095(5) -0.0074(4) -0.0174(5)
Au0N 0.0371(7) 0.0386(6) 0.0574(7) 0.0086(5) -0.0083(5) -0.0161(5)
Au0O 0.0346(7) 0.0620(7) 0.0321(6) 0.0183(5) -0.0115(5) -0.0166(5)
Au0Q 0.038(3) 0.030(3) 0.040(8) 0.001(3) -0.008(3) -0.012(2)
Au0P 0.0353(9) 0.0398(9) 0.051(3) 0.0074(10) -0.0044(9) -0.0140(7)
Se6 0.0348(16) 0.0548(16) 0.0372(14) -0.0012(12) 0.0023(11) -0.0109(13)
Se4 0.0420(17) 0.086(2) 0.0282(14) 0.0192(14) -0.0169(12) -0.0229(16)
Se1 0.0417(16) 0.0579(17) 0.0239(13) 0.0138(12) -0.0141(11) -0.0156(14)
Se13 0.0319(15) 0.0496(15) 0.0307(14) 0.0030(11) -0.0071(11) -0.0179(12)
Se16 0.0347(15) 0.0488(15) 0.0290(14) 0.0059(11) -0.0079(11) -0.0207(12)
S2 0.036(2) 0.051(2) 0.043(2) 0.0002(14) -0.0057(13) -0.0129(15)
Se2 0.036(2) 0.051(2) 0.043(2) 0.0002(14) -0.0057(13) -0.0129(15)
S3 0.0305(17) 0.0521(18) 0.0336(16) -0.0057(12) -0.0004(11) -0.0106(13)
Se3 0.0305(17) 0.0521(18) 0.0336(16) -0.0057(12) -0.0004(11) -0.0106(13)
S5 0.041(2) 0.054(2) 0.051(2) 0.0075(15) -0.0106(14) -0.0167(16)
Se5 0.041(2) 0.054(2) 0.051(2) 0.0075(15) -0.0106(14) -0.0167(16)
S7 0.0382(19) 0.0398(17) 0.0222(16) 0.0097(11) -0.0051(11) -0.0196(13)
Se7 0.0382(19) 0.0398(17) 0.0222(16) 0.0097(11) -0.0051(11) -0.0196(13)
S8 0.058(3) 0.058(2) 0.0287(19) -0.0058(14) -0.0043(14) -0.0243(17)
Se8 0.058(3) 0.058(2) 0.0287(19) -0.0058(14) -0.0043(14) -0.0243(17)
S9 0.049(2) 0.0555(19) 0.0443(17) -0.0184(12) 0.0008(12) -0.0201(14)
Se9 0.049(2) 0.0555(19) 0.0443(17) -0.0184(12) 0.0008(12) -0.0201(14)
S10 0.047(2) 0.0435(18) 0.0248(16) 0.0109(11) -0.0056(11) -0.0247(14)
Se10 0.047(2) 0.0435(18) 0.0248(16) 0.0109(11) -0.0056(11) -0.0247(14)
S11 0.075(3) 0.051(2) 0.0255(19) 0.0022(13) -0.0024(15) -0.0301(18)
Se11 0.075(3) 0.051(2) 0.0255(19) 0.0022(13) -0.0024(15) -0.0301(18)
S12 0.064(2) 0.073(2) 0.0345(16) -0.0171(13) 0.0009(13) -0.0368(16)
Se12 0.064(2) 0.073(2) 0.0345(16) -0.0171(13) 0.0009(13) -0.0368(16)
S14 0.034(2) 0.039(2) 0.044(2) 0.0028(14) -0.0037(14) -0.0187(15)
Se14 0.034(2) 0.039(2) 0.044(2) 0.0028(14) -0.0037(14) -0.0187(15)
S15 0.038(2) 0.0291(19) 0.042(2) 0.0138(14) -0.0135(15) -0.0110(15)
Se15 0.038(2) 0.0291(19) 0.042(2) 0.0138(14) -0.0135(15) -0.0110(15)
S17 0.044(2) 0.041(2) 0.044(2) 0.0010(14) 0.0018(15) -0.0205(16)
Se17 0.044(2) 0.041(2) 0.044(2) 0.0010(14) 0.0018(15) -0.0205(16)
S18 0.029(5) 0.030(5) 0.048(8) 0.000(4) -0.009(4) -0.011(4)
Se18 0.028(3) 0.030(2) 0.042(3) 0.0156(18) -0.0129(19) -0.0107(19)
C49 0.058(8) 0.079(12) 0.062(7) -0.030(7) -0.008(6) -0.022(8)
C50 0.072(10) 0.118(17) 0.069(9) -0.032(9) -0.001(7) -0.050(11)
C51 0.078(12) 0.108(16) 0.096(10) -0.047(11) -0.012(9) -0.032(12)
C52 0.078(14) 0.118(18) 0.089(10) -0.042(11) -0.016(9) -0.041(13)
C53 0.15(2) 0.25(3) 0.084(10) -0.019(12) -0.036(10) -0.13(2)
C54 0.077(12) 0.129(18) 0.059(7) -0.021(8) -0.010(7) -0.056(13)
C43 0.118(11) 0.068(12) 0.069(8) -0.006(8) -0.053(8) -0.026(9)
C44 0.193(18) 0.27(4) 0.093(11) 0.067(18) -0.086(12) -0.14(2)
C45 0.29(3) 0.57(10) 0.170(19) 0.18(4) -0.17(2) -0.26(4)
C46 0.21(2) 0.15(3) 0.150(18) 0.017(17) -0.114(17) -0.08(2)
C47 0.200(19) 0.24(4) 0.171(19) 0.06(2) -0.133(17) -0.10(2)
C48 0.143(13) 0.22(4) 0.141(15) 0.043(18) -0.090(12) -0.085(17)
C37 0.035(5) 0.051(7) 0.014(9) 0.011(6) -0.005(5) -0.022(4)
C38 0.034(6) 0.050(7) 0.021(9) 0.010(6) -0.007(6) -0.021(5)
C39 0.036(7) 0.067(9) 0.034(11) 0.006(7) -0.010(7) -0.022(6)
C40 0.042(8) 0.072(8) 0.033(11) 0.013(8) -0.012(7) -0.030(6)
C41 0.041(7) 0.070(9) 0.056(13) 0.013(8) -0.020(7) -0.030(6)
C42 0.044(7) 0.058(8) 0.021(10) 0.018(7) -0.014(6) -0.031(6)
C67 0.103(12) 0.072(7) 0.069(11) -0.014(6) 0.001(8) -0.042(6)
C68 0.127(15) 0.095(10) 0.112(17) -0.035(10) -0.033(14) -0.017(10)
C69 0.17(2) 0.090(11) 0.12(2) -0.040(11) -0.047(18) -0.012(12)
C70 0.18(2) 0.102(13) 0.13(2) -0.038(13) -0.04(2) -0.030(13)
C71 0.19(3) 0.095(12) 0.14(2) -0.041(13) -0.05(2) -0.030(12)
C72 0.19(2) 0.096(11) 0.16(2) -0.050(12) -0.08(2) -0.025(12)
C61 0.148(15) 0.071(10) 0.047(6) 0.007(6) -0.038(8) -0.041(9)
C62 0.20(2) 0.090(12) 0.050(7) -0.001(7) -0.031(9) -0.052(13)
C63 0.24(3) 0.102(15) 0.065(9) 0.001(9) -0.052(12) -0.050(16)
C64 0.25(3) 0.108(16) 0.080(12) -0.012(10) -0.073(14) -0.036(17)
C65 0.26(3) 0.115(16) 0.081(11) -0.016(11) -0.093(16) 0.002(19)
C66 0.23(2) 0.105(13) 0.080(11) -0.017(10) -0.082(13) 0.010(17)
C55 0.048(6) 0.056(7) 0.018(9) 0.017(6) -0.005(5) -0.030(5)
C56 0.048(7) 0.055(7) 0.030(11) 0.016(6) -0.013(6) -0.027(5)
C57 0.047(7) 0.064(8) 0.038(11) 0.008(7) -0.014(7) -0.027(6)
C58 0.056(9) 0.066(8) 0.041(12) 0.010(8) -0.013(8) -0.032(7)
C59 0.052(8) 0.065(8) 0.046(12) 0.009(8) -0.005(7) -0.033(6)
C60 0.052(7) 0.055(8) 0.020(10) 0.018(7) -0.004(6) -0.032(6)
C85 0.053(8) 0.048(8) 0.071(8) -0.006(7) -0.002(6) -0.017(6)
C86 0.088(15) 0.099(15) 0.077(8) -0.025(9) -0.009(8) -0.015(12)
C87 0.20(3) 0.19(3) 0.131(15) -0.086(18) -0.044(17) 0.06(3)
C88 0.15(2) 0.15(2) 0.134(17) -0.053(17) -0.019(15) 0.02(2)
C89 0.118(19) 0.126(18) 0.130(16) -0.042(15) -0.011(14) 0.026(17)
C90 0.097(15) 0.109(16) 0.106(13) -0.024(11) -0.029(11) 0.033(15)
C79 0.046(9) 0.038(8) 0.055(7) -0.001(6) 0.010(6) -0.019(7)
C80 0.069(11) 0.068(13) 0.061(7) 0.016(8) -0.002(7) -0.043(11)
C81 0.082(13) 0.074(14) 0.072(9) 0.015(9) 0.013(9) -0.047(12)
C82 0.079(13) 0.076(15) 0.101(12) 0.006(11) 0.013(9) -0.048(12)
C83 0.101(15) 0.11(2) 0.117(13) 0.022(12) -0.003(11) -0.074(15)
C84 0.078(11) 0.101(17) 0.103(11) 0.018(11) -0.011(9) -0.061(12)
C73 0.039(7) 0.037(10) 0.036(6) 0.007(6) -0.016(5) -0.018(7)
C74 0.027(7) 0.059(12) 0.038(6) -0.001(7) -0.017(5) -0.017(7)
C75 0.060(9) 0.084(15) 0.043(7) 0.001(8) -0.028(6) -0.029(9)
C76 0.056(9) 0.075(15) 0.044(8) 0.008(8) -0.032(6) -0.025(9)
C77 0.061(9) 0.064(13) 0.047(8) 0.010(8) -0.026(6) -0.028(9)
C78 0.041(7) 0.059(12) 0.043(7) 0.009(7) -0.019(6) -0.018(7)
C103 0.045(7) 0.071(9) 0.075(8) -0.010(6) -0.016(5) 0.002(6)
C104 0.103(15) 0.096(13) 0.091(11) -0.011(8) -0.037(9) 0.031(13)
C105 0.091(15) 0.105(14) 0.109(11) -0.028(10) -0.037(10) 0.024(13)
C106 0.080(14) 0.128(16) 0.107(11) -0.027(10) -0.033(10) 0.013(13)
C107 0.059(11) 0.123(15) 0.089(10) -0.029(9) -0.014(7) -0.001(10)
C108 0.056(9) 0.095(12) 0.072(7) -0.011(7) -0.014(6) -0.002(8)
C97 0.052(8) 0.048(9) 0.048(7) 0.003(6) 0.003(5) -0.027(7)
C98 0.065(10) 0.057(12) 0.058(8) 0.005(7) -0.008(7) -0.031(9)
C99 0.084(11) 0.067(13) 0.061(9) 0.007(9) -0.005(8) -0.046(10)
C100 0.087(11) 0.084(15) 0.069(10) 0.007(9) -0.004(8) -0.055(11)
C101 0.081(11) 0.094(15) 0.067(10) 0.003(9) 0.002(7) -0.054(10)
C102 0.059(8) 0.098(15) 0.070(9) 0.016(10) -0.004(7) -0.046(9)
C91 0.042(7) 0.039(9) 0.028(6) 0.008(5) -0.012(5) -0.027(6)
C92 0.036(8) 0.064(12) 0.027(6) 0.003(7) -0.017(5) -0.014(8)
C93 0.053(9) 0.097(16) 0.033(7) -0.003(8) -0.026(6) -0.022(9)
C94 0.051(9) 0.080(14) 0.036(8) 0.006(8) -0.024(6) -0.027(9)
C95 0.058(9) 0.063(12) 0.038(7) 0.010(7) -0.021(6) -0.030(8)
C96 0.042(7) 0.044(10) 0.034(7) 0.010(6) -0.014(5) -0.027(7)
C31 0.075(10) 0.061(8) 0.031(9) -0.003(7) 0.005(7) -0.019(7)
C32 0.088(12) 0.071(11) 0.070(14) 0.002(10) -0.016(9) -0.027(9)
C33 0.106(14) 0.093(14) 0.13(2) -0.036(15) -0.023(13) -0.026(11)
C34 0.107(14) 0.127(17) 0.14(3) -0.068(18) -0.019(14) -0.025(12)
C35 0.098(14) 0.17(2) 0.24(4) -0.15(3) 0.006(13) -0.025(11)
C36 0.081(11) 0.146(18) 0.19(3) -0.11(2) 0.011(9) -0.024(8)
C25 0.034(6) 0.046(11) 0.059(7) -0.006(7) -0.008(5) -0.009(7)
C26 0.047(8) 0.059(13) 0.064(8) 0.001(8) -0.007(6) -0.021(9)
C27 0.050(9) 0.072(15) 0.098(11) 0.002(9) -0.017(7) -0.023(10)
C28 0.055(10) 0.083(16) 0.098(10) 0.000(10) -0.021(8) -0.022(11)
C29 0.050(9) 0.075(15) 0.089(10) -0.007(9) -0.022(7) -0.020(10)
C30 0.042(8) 0.057(13) 0.066(8) -0.006(8) -0.014(6) -0.010(8)
C19 0.053(13) 0.079(9) 0.040(8) 0.022(7) -0.006(7) -0.014(9)
C20 0.10(2) 0.107(12) 0.053(10) 0.025(9) -0.015(11) -0.051(14)
C21 0.085(17) 0.090(12) 0.050(10) 0.015(8) 0.006(11) -0.027(12)
C22 0.10(2) 0.108(14) 0.049(11) 0.018(10) 0.000(11) -0.038(14)
C23 0.074(17) 0.085(13) 0.048(10) 0.021(8) -0.004(10) -0.010(11)
C24 0.077(17) 0.094(12) 0.046(9) 0.023(8) -0.015(10) -0.018(12)
C13 0.089(11) 0.060(7) 0.047(11) -0.010(7) 0.000(8) -0.023(6)
C14 0.100(12) 0.088(11) 0.15(2) -0.055(14) -0.033(13) -0.002(9)
C15 0.126(16) 0.094(13) 0.16(3) -0.061(16) -0.021(14) -0.012(11)
C16 0.138(18) 0.094(14) 0.11(2) -0.031(14) -0.012(14) -0.035(11)
C17 0.159(19) 0.123(17) 0.22(4) -0.11(2) -0.06(2) -0.006(13)
C18 0.120(14) 0.081(11) 0.087(17) -0.026(12) -0.026(12) -0.030(9)
C7 0.036(6) 0.040(10) 0.047(7) -0.003(6) -0.002(5) -0.007(6)
C8 0.052(8) 0.039(12) 0.058(8) 0.002(7) -0.016(6) -0.012(8)
C9 0.058(9) 0.073(15) 0.071(9) 0.002(9) -0.017(7) -0.026(9)
C10 0.058(9) 0.057(13) 0.074(8) -0.001(8) -0.013(7) -0.022(9)
C11 0.047(8) 0.064(13) 0.063(9) -0.007(8) -0.001(6) -0.018(9)
C12 0.046(8) 0.049(12) 0.048(7) -0.005(7) 0.001(6) -0.013(8)
C1 0.053(12) 0.058(8) 0.032(7) 0.022(6) -0.006(7) -0.011(8)
C2 0.053(14) 0.073(10) 0.034(9) 0.013(7) 0.008(8) -0.022(9)
C3 0.046(12) 0.063(10) 0.036(9) 0.013(7) 0.016(8) -0.007(9)
C4 0.067(15) 0.088(12) 0.042(9) 0.013(8) 0.007(9) -0.010(11)
C5 0.073(16) 0.077(11) 0.036(9) 0.027(8) -0.008(9) -0.008(10)
C6 0.069(15) 0.078(11) 0.034(8) 0.023(7) -0.013(9) -0.009(10)
N1 0.25(2) 0.102(15) 0.21(2) -0.076(16) -0.006(19) -0.042(16)
C109 0.25(2) 0.12(3) 0.16(3) -0.03(2) -0.02(2) -0.040(18)
C111 0.29(8) 0.24(7) 0.36(9) -0.16(6) 0.16(7) -0.07(6)
C110 0.29(3) 0.18(4) 0.15(3) -0.02(3) 0.01(2) -0.12(3)
C117 0.28(3) 0.105(16) 0.23(3) -0.088(17) -0.06(2) -0.050(17)
C127 0.13(3) 0.25(4) 0.27(2) -0.01(2) 0.00(2) -0.08(3)
C129 0.13(3) 0.20(5) 0.34(4) -0.08(4) -0.05(3) 0.01(3)
C128 0.12(2) 0.17(4) 0.30(3) -0.04(3) -0.02(2) -0.03(3)
C125 0.24(3) 0.19(2) 0.25(2) -0.03(2) 0.00(2) -0.04(2)
C134 0.16(4) 0.14(3) 0.66(9) -0.22(5) -0.21(5) 0.10(3)
C136 0.14(4) 0.15(4) 0.59(9) -0.15(4) -0.15(4) 0.00(3)
C133 0.11(3) 0.19(2) 0.28(3) -0.01(2) 0.00(2) -0.05(2)
C130 0.13(3) 0.23(6) 0.40(5) -0.13(5) -0.06(3) 0.02(3)

loop_
_atom_type_symbol
_atom_type_description
_atom_type_scat_dispersion_real
_atom_type_scat_dispersion_imag
_atom_type_scat_source
Au Au -8.6060 9.5200 'International Tables Vol C Tables 4.2.6.8 and 6.1.1.4'
Se Se -3.3840 0.5190 'International Tables Vol C Tables 4.2.6.8 and 6.1.1.4'
C C 0.0080 0.0030 'International Tables Vol C Tables 4.2.6.8 and 6.1.1.4'
H H 0.0000 0.0000 'International Tables Vol C Tables 4.2.6.8 and 6.1.1.4'
S S 0.2070 0.2440 'International Tables Vol C Tables 4.2.6.8 and 6.1.1.4'
N N 0.0140 0.0070 'International Tables Vol C Tables 4.2.6.8 and 6.1.1.4'

loop_
_geom_angle_atom_site_label_1
_geom_angle_atom_site_label_2
_geom_angle_atom_site_label_3
_geom_angle
Au0B Au01 Au05 179.34(3)
Au0B Au01 Au02 113.98(4)
Au05 Au01 Au02 65.96(4)
Au0B Au01 Au0A 64.78(4)
Au05 Au01 Au0A 114.63(4)
Au02 Au01 Au0A 117.83(4)
Au0B Au01 Au06 64.41(4)
Au05 Au01 Au06 115.13(4)
Au02 Au01 Au06 62.56(4)
Au0A Au01 Au06 63.59(4)
Au0B Au01 Au09 116.08(4)
Au05 Au01 Au09 64.38(4)
Au02 Au01 Au09 117.26(4)
Au0A Au01 Au09 116.27(4)
Au06 Au01 Au09 179.43(3)
Au0B Au01 Au07 63.71(4)
Au05 Au01 Au07 116.94(4)
Au02 Au01 Au07 116.34(4)
Au0A Au01 Au07 115.87(4)
Au06 Au01 Au07 119.74(4)
Au09 Au01 Au07 60.83(4)
Au0B Au01 Au0D 116.43(4)
Au05 Au01 Au0D 64.15(4)
Au02 Au01 Au0D 61.18(4)
Au0A Au01 Au0D 178.60(3)
Au06 Au01 Au0D 116.09(4)
Au09 Au01 Au0D 64.03(4)
Au07 Au01 Au0D 65.52(4)
Au0B Au01 Au03 65.16(4)
Au05 Au01 Au03 114.89(4)
Au02 Au01 Au03 178.92(3)
Au0A Au01 Au03 61.30(4)
Au06 Au01 Au03 116.36(4)
Au09 Au01 Au03 63.82(4)
Au07 Au01 Au03 64.01(4)
Au0D Au01 Au03 119.71(4)
Au0B Au01 Au0C 116.39(4)
Au05 Au01 Au0C 62.97(4)
Au02 Au01 Au0C 63.96(4)
Au0A Au01 Au0C 63.99(4)
Au06 Au01 Au0C 60.53(4)
Au09 Au01 Au0C 118.90(4)
Au07 Au01 Au0C 179.65(3)
Au0D Au01 Au0C 114.62(4)
Au03 Au01 Au0C 115.70(4)
Au0B Au01 Au08 118.52(3)
Au05 Au01 Au08 61.17(3)
Au02 Au01 Au08 118.19(4)
Au0A Au01 Au08 63.57(4)
Au06 Au01 Au08 115.70(4)
Au09 Au01 Au08 63.86(4)
Au07 Au01 Au08 114.63(4)
Au0D Au01 Au08 115.83(4)
Au03 Au01 Au08 62.16(4)
Au0C Au01 Au08 65.02(4)
Au0B Au01 Au04 61.45(3)
Au05 Au01 Au04 118.90(3)
Au02 Au01 Au04 63.80(4)
Au0A Au01 Au04 118.24(4)
Au06 Au01 Au04 67.42(4)
Au09 Au01 Au04 113.03(4)
Au07 Au01 Au04 62.23(4)
Au0D Au01 Au04 62.43(4)
Au03 Au01 Au04 115.90(4)
Au0C Au01 Au04 118.12(4)
Au08 Au01 Au04 176.73(3)
Se3 Au02 Au01 155.56(8)
S3 Au02 Au01 155.56(8)
Se3 Au02 Au0D 139.63(7)
S3 Au02 Au0D 139.63(7)
Au01 Au02 Au0D 59.64(4)
Se3 Au02 Au06 108.33(8)
S3 Au02 Au06 108.33(8)
Au01 Au02 Au06 58.92(4)
Au0D Au02 Au06 111.60(5)
Se3 Au02 Au04 138.45(8)
S3 Au02 Au04 138.45(8)
Au01 Au02 Au04 58.59(3)
Au0D Au02 Au04 60.16(4)
Au06 Au02 Au04 64.23(4)
Se3 Au02 Au0C 97.25(8)
S3 Au02 Au0C 97.25(8)
Au01 Au02 Au0C 58.38(3)
Au0D Au02 Au0C 108.74(5)
Au06 Au02 Au0C 57.61(3)
Au04 Au02 Au0C 109.05(4)
Se3 Au02 Au0M 89.00(8)
S3 Au02 Au0M 89.00(8)
Au01 Au02 Au0M 115.38(4)
Au0D Au02 Au0M 65.80(4)
Au06 Au02 Au0M 120.61(5)
Au04 Au02 Au0M 65.88(4)
Au0C Au02 Au0M 173.74(4)
Se3 Au02 Au05 114.03(8)
S3 Au02 Au05 114.03(8)
Au01 Au02 Au05 56.96(4)
Au0D Au02 Au05 60.52(4)
Au06 Au02 Au05 105.12(5)
Au04 Au02 Au05 107.15(5)
Au0C Au02 Au05 58.29(4)
Au0M Au02 Au05 118.77(5)
Se3 Au02 Au0L 49.38(7)
S3 Au02 Au0L 49.38(7)
Au01 Au02 Au0L 109.58(4)
Au0D Au02 Au0L 168.37(4)
Au06 Au02 Au0L 61.59(4)
Au04 Au02 Au0L 119.58(4)
Au0C Au02 Au0L 59.80(4)
Au0M Au02 Au0L 125.50(5)
Au05 Au02 Au0L 110.79(5)
Se3 Au02 Au0H 81.20(7)
S3 Au02 Au0H 81.20(7)
Au01 Au02 Au0H 107.38(4)
Au0D Au02 Au0H 61.43(4)
Au06 Au02 Au0H 164.26(4)
Au04 Au02 Au0H 117.12(5)
Au0C Au02 Au0H 109.65(4)
Au0M Au02 Au0H 70.93(4)
Au05 Au02 Au0H 59.16(4)
Au0L Au02 Au0H 122.39(5)
Se6 Au03 Au01 153.75(8)
Se6 Au03 Au0A 140.74(7)
Au01 Au03 Au0A 59.15(4)
Se6 Au03 Au08 139.07(8)
Au01 Au03 Au08 58.98(3)
Au0A Au03 Au08 61.72(4)
Se6 Au03 Au09 109.53(8)
Au01 Au03 Au09 57.98(4)
Au0A Au03 Au09 109.47(5)
Au08 Au03 Au09 60.79(4)
Se6 Au03 Au07 95.86(8)
Au01 Au03 Au07 57.89(3)
Au0A Au03 Au07 108.90(5)
Au08 Au03 Au07 107.07(4)
Au09 Au03 Au07 57.07(3)
Se6 Au03 Au0B 112.04(8)
Au01 Au03 Au0B 57.00(4)
Au0A Au03 Au0B 61.16(4)
Au08 Au03 Au0B 108.82(5)
Au09 Au03 Au0B 104.89(5)
Au07 Au03 Au0B 59.01(4)
Se6 Au03 Au0K 93.63(8)
Au01 Au03 Au0K 112.61(4)
Au0A Au03 Au0K 61.81(4)
Au08 Au03 Au0K 66.55(4)
Au09 Au03 Au0K 121.41(4)
Au07 Au03 Au0K 170.24(4)
Au0B Au03 Au0K 114.98(5)
Se6 Au03 Au0G 49.27(7)
Au01 Au03 Au0G 108.99(4)
Au0A Au03 Au0G 167.67(4)
Au08 Au03 Au0G 116.64(4)
Au09 Au03 Au0G 62.36(4)
Au07 Au03 Au0G 59.18(4)
Au0B Au03 Au0G 110.55(5)
Au0K Au03 Au0G 129.87(4)
Se6 Au03 Au0J 79.29(8)
Au01 Au03 Au0J 108.36(4)
Au0A Au03 Au0J 63.98(4)
Au08 Au03 Au0J 121.26(5)
Au09 Au03 Au0J 164.21(4)
Au07 Au03 Au0J 110.02(4)
Au0B Au03 Au0J 59.32(4)
Au0K Au03 Au0J 69.55(4)
Au0G Au03 Au0J 121.19(5)
Se9 Au04 Au01 152.80(7)
S9 Au04 Au01 152.80(7)
Se9 Au04 Au0B 142.87(7)
S9 Au04 Au0B 142.87(7)
Au01 Au04 Au0B 58.63(4)
Se9 Au04 Au07 138.71(8)
S9 Au04 Au07 138.71(8)
Au01 Au04 Au07 58.58(3)
Au0B Au04 Au07 61.46(4)
Se9 Au04 Au0D 106.44(7)
S9 Au04 Au0D 106.44(7)
Au01 Au04 Au0D 58.51(3)
Au0B Au04 Au0D 110.56(5)
Au07 Au04 Au0D 62.82(4)
Se9 Au04 Au02 95.37(7)
S9 Au04 Au02 95.37(7)
Au01 Au04 Au02 57.61(4)
Au0B Au04 Au02 106.62(5)
Au07 Au04 Au02 108.08(4)
Au0D Au04 Au02 57.91(4)
Se9 Au04 Au0F 93.58(8)
S9 Au04 Au0F 93.58(8)
Au01 Au04 Au0F 113.58(4)
Au0B Au04 Au0F 63.97(4)
Au07 Au04 Au0F 66.64(4)
Au0D Au04 Au0F 122.33(5)
Au02 Au04 Au0F 170.45(4)
Se9 Au04 Au06 114.23(8)
S9 Au04 Au06 114.23(8)
Au01 Au04 Au06 56.01(3)
Au0B Au04 Au06 59.48(4)
Au07 Au04 Au06 107.05(4)
Au0D Au04 Au06 103.97(5)
Au02 Au04 Au06 56.94(3)
Au0F Au04 Au06 115.97(4)
Se9 Au04 Au0M 48.23(7)
S9 Au04 Au0M 48.23(7)
Au01 Au04 Au0M 107.21(4)
Au0B Au04 Au0M 163.89(5)
Au07 Au04 Au0M 119.84(5)
Au0D Au04 Au0M 61.77(4)
Au02 Au04 Au0M 57.29(4)
Au0F Au04 Au0M 132.07(5)
Au06 Au04 Au0M 107.13(4)
Se9 Au04 Au0N 85.37(7)
S9 Au04 Au0N 85.37(7)
Au01 Au04 Au0N 104.23(4)
Au0B Au04 Au0N 60.09(4)
Au07 Au04 Au0N 117.96(4)
Au0D Au04 Au0N 160.61(5)
Au02 Au04 Au0N 106.55(5)
Au0F Au04 Au0N 70.85(4)
Au06 Au04 Au0N 56.71(4)
Au0M Au04 Au0N 122.12(5)
Se7 Au05 Au01 160.69(8)
S7 Au05 Au01 160.69(8)
Se7 Au05 Au08 138.02(7)
S7 Au05 Au08 138.02(7)
Au01 Au05 Au08 59.86(3)
Se7 Au05 Au0C 130.37(8)
S7 Au05 Au0C 130.37(8)
Au01 Au05 Au0C 58.94(3)
Au08 Au05 Au0C 63.14(4)
Se7 Au05 Au0D 103.09(7)
S7 Au05 Au0D 103.09(7)
Au01 Au05 Au0D 58.20(3)
Au08 Au05 Au0D 109.73(4)
Au0C Au05 Au0D 106.65(4)
Se7 Au05 Au09 119.17(8)
S7 Au05 Au09 119.17(8)
Au01 Au05 Au09 58.06(4)
Au08 Au05 Au09 61.23(4)
Au0C Au05 Au09 110.03(5)
Au0D Au05 Au09 59.97(4)
Se7 Au05 Au02 110.18(7)
S7 Au05 Au02 110.18(7)
Au01 Au05 Au02 57.08(4)
Au08 Au05 Au02 109.52(5)
Au0C Au05 Au02 59.68(4)
Au0D Au05 Au02 56.59(4)
Au09 Au05 Au02 105.14(5)
Se7 Au05 Au0E 86.24(8)
S7 Au05 Au0E 86.24(8)
Au01 Au05 Au0E 112.10(4)
Au08 Au05 Au0E 64.06(4)
Au0C Au05 Au0E 63.55(4)
Au0D Au05 Au0E 169.79(4)
Au09 Au05 Au0E 119.16(4)
Au02 Au05 Au0E 116.52(4)
Se7 Au05 Au0H 49.91(7)
S7 Au05 Au0H 49.91(7)
Au01 Au05 Au0H 111.85(4)
Au08 Au05 Au0H 171.50(4)
Au0C Au05 Au0H 115.24(5)
Au0D Au05 Au0H 62.22(4)
Au09 Au05 Au0H 113.64(5)
Au02 Au05 Au0H 64.32(4)
Au0E Au05 Au0H 123.44(4)
Se7 Au05 Au0P 81.23(12)
Au01 Au05 Au0P 109.29(8)
Au08 Au05 Au0P 62.52(13)
Au0C Au05 Au0P 120.54(14)
Au0D Au05 Au0P 112.64(9)
Au09 Au05 Au0P 60.27(5)
Au02 Au05 Au0P 165.19(5)
Au0E Au05 Au0P 72.50(10)
Au0H Au05 Au0P 121.99(14)
Se15 Au06 Au01 156.15(9)
S15 Au06 Au01 156.15(9)
Se15 Au06 Au0C 137.31(9)
S15 Au06 Au0C 137.31(9)
Au01 Au06 Au0C 59.91(3)
Se15 Au06 Au02 139.08(9)
S15 Au06 Au02 139.08(9)
Au01 Au06 Au02 58.52(4)
Au0C Au06 Au02 62.32(4)
Se15 Au06 Au0A 110.95(9)
S15 Au06 Au0A 110.95(9)
Au01 Au06 Au0A 58.12(4)
Au0C Au06 Au0A 61.85(4)
Au02 Au06 Au0A 109.65(4)
Se15 Au06 Au0B 98.73(9)
S15 Au06 Au0B 98.73(9)
Au01 Au06 Au0B 57.48(4)
Au0C Au06 Au0B 109.94(5)
Au02 Au06 Au0B 105.26(5)
Au0A Au06 Au0B 60.57(4)
Se15 Au06 Au0N 51.30(9)
S15 Au06 Au0N 51.30(9)
Au01 Au06 Au0N 110.74(4)
Au0C Au06 Au0N 170.64(4)
Au02 Au06 Au0N 114.35(5)
Au0A Au06 Au0N 113.74(4)
Au0B Au06 Au0N 61.70(4)
Se15 Au06 Au0L 93.40(9)
S15 Au06 Au0L 93.40(9)
Au01 Au06 Au0L 110.45(5)
Au0C Au06 Au0L 61.69(4)
Au02 Au06 Au0L 63.04(4)
Au0A Au06 Au0L 117.51(5)
Au0B Au06 Au0L 167.52(4)
Au0N Au06 Au0L 125.72(5)
Se15 Au06 Au04 113.76(9)
S15 Au06 Au04 113.76(9)
Au01 Au06 Au04 56.57(3)
Au0C Au06 Au04 108.47(4)
Au02 Au06 Au04 58.83(4)
Au0A Au06 Au04 105.12(4)
Au0B Au06 Au04 55.95(3)
Au0N Au06 Au04 63.83(4)
Au0L Au06 Au04 116.10(4)
Se15 Au06 Au0I 78.32(9)
S15 Au06 Au0I 78.32(9)
Au01 Au06 Au0I 110.06(4)
Au0C Au06 Au0I 60.51(4)
Au02 Au06 Au0I 116.29(5)
Au0A Au06 Au0I 63.68(4)
Au0B Au06 Au0I 118.44(4)
Au0N Au06 Au0I 126.23(4)
Au0L Au06 Au0I 66.88(3)
Au04 Au06 Au0I 166.62(4)
Se13 Au07 Au01 154.13(7)
Se13 Au07 Au09 145.36(7)
Au01 Au07 Au09 59.58(4)
Se13 Au07 Au04 102.56(7)
Au01 Au07 Au04 59.18(4)
Au09 Au07 Au04 109.47(4)
Se13 Au07 Au0B 97.65(7)
Au01 Au07 Au0B 57.82(4)
Au09 Au07 Au0B 109.97(5)
Au04 Au07 Au0B 58.55(4)
Se13 Au07 Au03 120.17(7)
Au01 Au07 Au03 58.10(4)
Au09 Au07 Au03 61.32(4)
Au04 Au07 Au03 108.47(5)
Au0B Au07 Au03 61.13(4)
Se13 Au07 Au0G 84.13(7)
Au01 Au07 Au0G 112.80(5)
Au09 Au07 Au0G 65.39(4)
Au04 Au07 Au0G 171.61(5)
Au0B Au07 Au0G 115.98(4)
Au03 Au07 Au0G 63.42(4)
Se13 Au07 Au0D 132.05(7)
Au01 Au07 Au0D 57.26(3)
Au09 Au07 Au0D 60.71(4)
Au04 Au07 Au0D 58.73(4)
Au0B Au07 Au0D 105.10(5)
Au03 Au07 Au0D 107.78(4)
Au0G Au07 Au0D 120.27(5)
Se13 Au07 Au0O 91.71(7)
Au01 Au07 Au0O 111.93(5)
Au09 Au07 Au0O 63.80(4)
Au04 Au07 Au0O 113.57(5)
Au0B Au07 Au0O 168.88(4)
Au03 Au07 Au0O 118.76(4)
Au0G Au07 Au0O 70.81(4)
Au0D Au07 Au0O 63.95(4)
Se13 Au07 Au0F 47.90(7)
Au01 Au07 Au0F 107.35(5)
Au09 Au07 Au0F 166.74(4)
Au04 Au07 Au0F 58.41(4)
Au0B Au07 Au0F 60.14(4)
Au03 Au07 Au0F 115.20(4)
Au0G Au07 Au0F 125.88(4)
Au0D Au07 Au0F 111.49(5)
Au0O Au07 Au0F 124.22(5)
S12 Au08 Au0Q 87.7(5)
Se12 Au08 Au01 150.06(8)
S12 Au08 Au01 150.06(8)
Au0Q Au08 Au01 121.4(5)
Se12 Au08 Au05 144.86(7)
S12 Au08 Au05 144.86(7)
Au0Q Au08 Au05 75.5(5)
Au01 Au08 Au05 58.97(4)
Se12 Au08 Au03 104.84(7)
S12 Au08 Au03 104.84(7)
Au0Q Au08 Au03 114.68(16)
Au01 Au08 Au03 58.86(4)
Au05 Au08 Au03 110.19(5)
Se12 Au08 Au0A 92.26(8)
S12 Au08 Au0A 92.26(8)
Au0Q Au08 Au0A 172.8(2)
Au01 Au08 Au0A 57.96(3)
Au05 Au08 Au0A 108.14(5)
Au03 Au08 Au0A 58.40(4)
Se12 Au08 Au09 139.89(8)
S12 Au08 Au09 139.89(8)
Au0Q Au08 Au09 69.2(4)
Au01 Au08 Au09 57.91(4)
Au05 Au08 Au09 61.52(4)
Au03 Au08 Au09 60.67(4)
Au0A Au08 Au09 106.79(5)
Se12 Au08 Au0C 112.49(9)
S12 Au08 Au0C 112.49(9)
Au0Q Au08 Au0C 126.9(4)
Au01 Au08 Au0C 57.49(3)
Au05 Au08 Au0C 59.65(4)
Au03 Au08 Au0C 106.86(4)
Au0A Au08 Au0C 59.62(4)
Au09 Au08 Au0C 107.59(4)
Se12 Au08 Au0P 100.34(15)
Au01 Au08 Au0P 109.16(13)
Au05 Au08 Au0P 63.22(13)
Au03 Au08 Au0P 113.52(6)
Au0A Au08 Au0P 166.71(12)
Au09 Au08 Au0P 60.58(10)
Au0C Au08 Au0P 118.03(10)
Se12 Au08 Au0E 84.26(8)
S12 Au08 Au0E 84.26(8)
Au0Q Au08 Au0E 73.13(19)
Au01 Au08 Au0E 109.35(4)
Au05 Au08 Au0E 61.53(4)
Au03 Au08 Au0E 167.84(4)
Au0A Au08 Au0E 114.04(5)
Au09 Au08 Au0E 117.17(4)
Au0C Au08 Au0E 61.63(4)
Au0P Au08 Au0E 71.82(5)
Se12 Au08 Au0K 47.13(7)
S12 Au08 Au0K 47.13(7)
Au0Q Au08 Au0K 117.2(5)
Au01 Au08 Au0K 107.02(4)
Au05 Au08 Au0K 165.70(4)
Au03 Au08 Au0K 59.67(4)
Au0A Au08 Au0K 58.47(4)
Au09 Au08 Au0K 115.14(4)
Au0C Au08 Au0K 111.66(5)
Au0P Au08 Au0K 128.80(12)
Au0E Au08 Au0K 126.47(5)
Se18 Au09 Au01 155.19(11)
S18 Au09 Au01 152.4(3)
Se18 Au09 Au07 138.95(11)
S18 Au09 Au07 140.3(3)
Au01 Au09 Au07 59.59(3)
Se18 Au09 Au03 139.42(11)
S18 Au09 Au03 109.4(3)
Au01 Au09 Au03 58.20(4)
Au07 Au09 Au03 61.60(4)
Se18 Au09 Au08 111.50(11)
S18 Au09 Au08 94.1(3)
Au01 Au09 Au08 58.24(4)
Au07 Au09 Au08 108.92(5)
Au03 Au09 Au08 58.54(4)
Se18 Au09 Au0D 110.82(11)
S18 Au09 Au0D 141.0(3)
Au01 Au09 Au0D 58.01(3)
Au07 Au09 Au0D 62.90(4)
Au03 Au09 Au0D 109.64(4)
Au08 Au09 Au0D 106.42(4)
Se18 Au09 Au05 97.67(11)
S18 Au09 Au05 109.7(3)
Au01 Au09 Au05 57.55(4)
Au07 Au09 Au05 109.99(5)
Au03 Au09 Au05 105.03(5)
Au08 Au09 Au05 57.24(3)
Au0D Au09 Au05 59.87(4)
Se18 Au09 Au0P 50.73(13)
Au01 Au09 Au0P 110.65(6)
Au07 Au09 Au0P 170.12(7)
Au03 Au09 Au0P 112.95(15)
Au08 Au09 Au0P 62.04(11)
Au0D Au09 Au0P 114.37(12)
Au05 Au09 Au0P 62.38(7)
Se18 Au09 Au0O 78.53(11)
S18 Au09 Au0O 97.1(3)
Au01 Au09 Au0O 110.51(5)
Au07 Au09 Au0O 62.04(4)
Au03 Au09 Au0O 117.45(5)
Au08 Au09 Au0O 168.73(4)
Au0D Au09 Au0O 64.03(4)
Au05 Au09 Au0O 117.76(4)
Au0P Au09 Au0O 126.35(13)
Se18 Au09 Au0G 96.13(11)
S18 Au09 Au0G 81.1(3)
Au01 Au09 Au0G 108.67(5)
Au07 Au09 Au0G 60.25(4)
Au03 Au09 Au0G 61.76(4)
Au08 Au09 Au0G 114.14(4)
Au0D Au09 Au0G 117.63(5)
Au05 Au09 Au0G 165.82(4)
Au0P Au09 Au0G 125.84(9)
Au0O Au09 Au0G 68.36(4)
S18 Au09 Au0Q 47.9(3)
Au01 Au09 Au0Q 107.0(2)
Au07 Au09 Au0Q 161.0(4)
Au03 Au09 Au0Q 100.4(5)
Au08 Au09 Au0Q 53.0(3)
Au0D Au09 Au0Q 123.7(3)
Au05 Au09 Au0Q 67.0(2)
Au0O Au09 Au0Q 136.6(4)
Au0G Au09 Au0Q 118.5(3)
Se1 Au0A Au01 154.96(7)
Se1 Au0A Au03 142.23(7)
Au01 Au0A Au03 59.56(4)
Se1 Au0A Au06 106.55(8)
Au01 Au0A Au06 58.29(4)
Au03 Au0A Au06 110.35(5)
Se1 Au0A Au08 115.87(8)
Au01 Au0A Au08 58.47(4)
Au03 Au0A Au08 59.88(4)
Au06 Au0A Au08 107.24(4)
Se1 Au0A Au0C 97.04(7)
Au01 Au0A Au0C 58.25(3)
Au03 Au0A Au0C 109.42(5)
Au06 Au0A Au0C 57.08(4)
Au08 Au0A Au0C 61.34(4)
Se1 Au0A Au0B 136.05(8)
Au01 Au0A Au0B 57.38(4)
Au03 Au0A Au0B 61.95(4)
Au06 Au0A Au0B 60.15(4)
Au08 Au0A Au0B 108.03(4)
Au0C Au0A Au0B 105.82(4)
Se1 Au0A Au0K 80.60(8)
Au01 Au0A Au0K 114.02(4)
Au03 Au0A Au0K 63.06(4)
Au06 Au0A Au0K 172.31(4)
Au08 Au0A Au0K 66.40(4)
Au0C Au0A Au0K 120.05(5)
Au0B Au0A Au0K 116.71(4)
Se1 Au0A Au0J 95.60(7)
Au01 Au0A Au0J 108.36(4)
Au03 Au0A Au0J 63.58(4)
Au06 Au0A Au0J 111.55(5)
Au08 Au0A Au0J 119.22(5)
Au0C Au0A Au0J 165.13(4)
Au0B Au0A Au0J 59.40(3)
Au0K Au0A Au0J 69.82(4)
Se1 Au0A Au0I 47.26(7)
Au01 Au0A Au0I 109.59(5)
Au03 Au0A Au0I 168.29(4)
Au06 Au0A Au0I 62.92(4)
Au08 Au0A Au0I 111.64(5)
Au0C Au0A Au0I 58.99(4)
Au0B Au0A Au0I 117.39(4)
Au0K Au0A Au0I 122.79(5)
Au0J Au0A Au0I 127.14(4)
Se10 Au0B Au01 161.95(8)
S10 Au0B Au01 161.95(8)
Se10 Au0B Au04 137.27(8)
S10 Au0B Au04 137.27(8)
Au01 Au0B Au04 59.92(3)
Se10 Au0B Au07 130.33(8)
S10 Au0B Au07 130.33(8)
Au01 Au0B Au07 58.47(3)
Au04 Au0B Au07 59.99(4)
Se10 Au0B Au06 119.30(8)
S10 Au0B Au06 119.30(8)
Au01 Au0B Au06 58.11(4)
Au04 Au0B Au06 64.57(4)
Au07 Au0B Au06 109.82(5)
Se10 Au0B Au0A 104.70(8)
S10 Au0B Au0A 104.70(8)
Au01 Au0B Au0A 57.84(3)
Au04 Au0B Au0A 110.93(4)
Au07 Au0B Au0A 106.13(4)
Au06 Au0B Au0A 59.28(4)
Se10 Au0B Au03 110.31(7)
S10 Au0B Au03 110.31(7)
Au01 Au0B Au03 57.84(4)
Au04 Au0B Au03 108.61(5)
Au07 Au0B Au03 59.87(4)
Au06 Au0B Au03 105.55(5)
Au0A Au0B Au03 56.88(4)
Se10 Au0B Au0N 79.57(7)
S10 Au0B Au0N 79.57(7)
Au01 Au0B Au0N 109.80(4)
Au04 Au0B Au0N 66.23(5)
Au07 Au0B Au0N 122.31(4)
Au06 Au0B Au0N 59.99(4)
Au0A Au0B Au0N 111.18(4)
Au03 Au0B Au0N 165.53(4)
Se10 Au0B Au0J 50.17(7)
S10 Au0B Au0J 50.17(7)
Au01 Au0B Au0J 112.94(4)
Au04 Au0B Au0J 172.32(4)
Au07 Au0B Au0J 114.57(5)
Au06 Au0B Au0J 115.02(5)
Au0A Au0B Au0J 64.34(4)
Au03 Au0B Au0J 63.84(4)
Au0N Au0B Au0J 120.71(5)
Se10 Au0B Au0F 85.61(8)
S10 Au0B Au0F 85.61(8)
Au01 Au0B Au0F 111.74(4)
Au04 Au0B Au0F 60.51(4)
Au07 Au0B Au0F 64.87(4)
Au06 Au0B Au0F 117.37(4)
Au0A Au0B Au0F 169.54(4)
Au03 Au0B Au0F 118.28(5)
Au0N Au0B Au0F 71.93(4)
Au0J Au0B Au0F 123.40(4)
Se16 Au0C Au01 156.12(7)
Se16 Au0C Au06 142.14(7)
Au01 Au0C Au06 59.56(4)
Se16 Au0C Au05 98.50(7)
Au01 Au0C Au05 58.09(4)
Au06 Au0C Au05 110.12(5)
Se16 Au0C Au02 118.27(7)
Au01 Au0C Au02 57.67(4)
Au06 Au0C Au02 60.07(4)
Au05 Au0C Au02 62.03(4)
Se16 Au0C Au0A 134.26(7)
Au01 Au0C Au0A 57.75(3)
Au06 Au0C Au0A 61.07(4)
Au05 Au0C Au0A 105.69(5)
Au02 Au0C Au0A 107.35(4)
Se16 Au0C Au08 107.62(7)
Au01 Au0C Au08 57.49(3)
Au06 Au0C Au08 108.58(4)
Au05 Au0C Au08 57.21(4)
Au02 Au0C Au08 106.74(5)
Au0A Au0C Au08 59.05(4)
Se16 Au0C Au0L 81.79(7)
Au01 Au0C Au0L 111.71(4)
Au06 Au0C Au0L 63.59(4)
Au05 Au0C Au0L 116.74(4)
Au02 Au0C Au0L 63.01(4)
Au0A Au0C Au0L 118.50(5)
Au08 Au0C Au0L 169.02(4)
Se16 Au0C Au0I 87.90(7)
Au01 Au0C Au0I 114.93(5)
Au06 Au0C Au0I 66.83(4)
Au05 Au0C Au0I 171.37(4)
Au02 Au0C Au0I 119.86(4)
Au0A Au0C Au0I 65.69(4)
Au08 Au0C Au0I 115.36(4)
Au0L Au0C Au0I 69.75(4)
Se16 Au0C Au0E 49.27(7)
Au01 Au0C Au0E 108.97(5)
Au06 Au0C Au0E 168.49(4)
Au05 Au0C Au0E 60.62(4)
Au02 Au0C Au0E 116.00(4)
Au0A Au0C Au0E 113.14(5)
Au08 Au0C Au0E 61.17(4)
Au0L Au0C Au0E 125.69(4)
Au0I Au0C Au0E 121.22(4)
Se4 Au0D Au01 154.16(8)
Se4 Au0D Au02 144.26(8)
Au01 Au0D Au02 59.18(4)
Se4 Au0D Au04 115.80(9)
Au01 Au0D Au04 59.07(4)
Au02 Au0D Au04 61.93(4)
Se4 Au0D Au05 133.87(9)
Au01 Au0D Au05 57.64(4)
Au02 Au0D Au05 62.89(4)
Au04 Au0D Au05 110.31(4)
Se4 Au0D Au09 104.59(8)
Au01 Au0D Au09 57.96(3)
Au02 Au0D Au09 110.28(5)
Au04 Au0D Au09 105.62(4)
Au05 Au0D Au09 60.16(4)
Se4 Au0D Au07 97.72(8)
Au01 Au0D Au07 57.22(3)
Au02 Au0D Au07 107.78(5)
Au04 Au0D Au07 58.45(4)
Au05 Au0D Au07 105.06(4)
Au09 Au0D Au07 56.38(4)
Se4 Au0D Au0H 93.43(8)
Au01 Au0D Au0H 110.61(4)
Au02 Au0D Au0H 66.07(4)
Au04 Au0D Au0H 122.94(5)
Au05 Au0D Au0H 61.32(3)
Au09 Au0D Au0H 113.04(5)
Au07 Au0D Au0H 166.33(4)
Se4 Au0D Au0M 87.02(9)
Au01 Au0D Au0M 109.43(4)
Au02 Au0D Au0M 59.13(4)
Au04 Au0D Au0M 64.07(4)
Au05 Au0D Au0M 115.06(4)
Au09 Au0D Au0M 167.38(4)
Au07 Au0D Au0M 117.97(5)
Au0H Au0D Au0M 70.36(4)
Se4 Au0D Au0O 47.85(7)
Au01 Au0D Au0O 107.60(5)
Au02 Au0D Au0O 166.22(4)
Au04 Au0D Au0O 109.04(5)
Au05 Au0D Au0O 114.89(4)
Au09 Au0D Au0O 60.52(4)
Au07 Au0D Au0O 58.90(4)
Au0H Au0D Au0O 125.99(4)
Au0M Au0D Au0O 128.31(5)
Se17 Au0E Se16 168.01(12)
S17 Au0E Se16 168.01(12)
Se17 Au0E Au05 95.75(10)
S17 Au0E Au05 95.75(10)
Se16 Au0E Au05 96.24(7)
Se17 Au0E Au08 81.21(9)
S17 Au0E Au08 81.21(9)
Se16 Au0E Au08 105.90(8)
Au05 Au0E Au08 54.41(3)
Se17 Au0E Au0C 137.80(9)
S17 Au0E Au0C 137.80(9)
Se16 Au0E Au0C 51.46(7)
Au05 Au0E Au0C 55.83(4)
Au08 Au0E Au0C 57.20(4)
Se14 Au0F Se13 171.03(11)
S14 Au0F Se13 171.03(11)
Se14 Au0F Au04 83.96(9)
S14 Au0F Au04 83.96(9)
Se13 Au0F Au04 101.12(8)
Se14 Au0F Au0B 94.12(9)
S14 Au0F Au0B 94.12(9)
Se13 Au0F Au0B 94.85(7)
Au04 Au0F Au0B 55.51(3)
Se14 Au0F Au07 137.29(9)
S14 Au0F Au07 137.29(9)
Se13 Au0F Au07 49.85(7)
Au04 Au0F Au07 54.95(4)
Au0B Au0F Au07 54.99(4)
Se5 Au0G Se6 166.44(11)
S5 Au0G Se6 166.44(11)
Se5 Au0G Au07 97.23(9)
S5 Au0G Au07 97.23(9)
Se6 Au0G Au07 96.10(8)
Se5 Au0G Au03 140.11(9)
S5 Au0G Au03 140.11(9)
Se6 Au0G Au03 51.45(7)
Au07 Au0G Au03 57.40(4)
Se5 Au0G Au09 84.57(9)
S5 Au0G Au09 84.57(9)
Se6 Au0G Au09 105.35(8)
Au07 Au0G Au09 54.36(4)
Au03 Au0G Au09 55.87(3)
Se8 Au0H Se7 166.93(11)
S8 Au0H S7 166.93(11)
Se8 Au0H Au05 139.08(9)
S8 Au0H Au05 139.08(9)
Se7 Au0H Au05 51.92(6)
S7 Au0H Au05 51.92(6)
Se8 Au0H Au0D 93.29(9)
S8 Au0H Au0D 93.29(9)
Se7 Au0H Au0D 99.76(7)
S7 Au0H Au0D 99.76(7)
Au05 Au0H Au0D 56.46(4)
Se8 Au0H Au02 83.68(8)
S8 Au0H Au02 83.68(8)
Se7 Au0H Au02 104.72(6)
S7 Au0H Au02 104.72(6)
Au05 Au0H Au02 56.52(3)
Au0D Au0H Au02 52.50(4)
Se2 Au0I Se1 166.59(10)
S2 Au0I Se1 166.59(10)
Se2 Au0I Au0C 97.11(8)
S2 Au0I Au0C 97.11(8)
Se1 Au0I Au0C 95.23(7)
Se2 Au0I Au06 84.37(9)
S2 Au0I Au06 84.37(9)
Se1 Au0I Au06 99.08(8)
Au0C Au0I Au06 52.66(3)
Se2 Au0I Au0A 137.45(9)
S2 Au0I Au0A 137.45(9)
Se1 Au0I Au0A 48.92(7)
Au0C Au0I Au0A 55.32(4)
Au06 Au0I Au0A 53.40(3)
Se11 Au0J Se10 166.71(11)
S11 Au0J S10 166.71(11)
Se11 Au0J Au0B 137.69(8)
S11 Au0J Au0B 137.69(8)
Se10 Au0J Au0B 52.74(6)
S10 Au0J Au0B 52.74(6)
Se11 Au0J Au03 81.66(8)
S11 Au0J Au03 81.66(8)
Se10 Au0J Au03 106.10(7)
S10 Au0J Au03 106.10(7)
Au0B Au0J Au03 56.84(3)
Se11 Au0J Au0A 93.40(9)
S11 Au0J Au0A 93.40(9)
Se10 Au0J Au0A 99.88(7)
S10 Au0J Au0A 99.88(7)
Au0B Au0J Au0A 56.26(4)
Au03 Au0J Au0A 52.44(4)
Se11 Au0K Se12 170.79(10)
S11 Au0K S12 170.79(10)
Se11 Au0K Au0A 98.00(9)
S11 Au0K Au0A 98.00(9)
Se12 Au0K Au0A 91.20(7)
S12 Au0K Au0A 91.20(7)
Se11 Au0K Au03 84.53(9)
S11 Au0K Au03 84.53(9)
Se12 Au0K Au03 101.26(7)
S12 Au0K Au03 101.26(7)
Au0A Au0K Au03 55.14(4)
Se11 Au0K Au08 137.80(9)
S11 Au0K Au08 137.80(9)
Se12 Au0K Au08 49.34(7)
S12 Au0K Au08 49.34(7)
Au0A Au0K Au08 55.13(4)
Au03 Au0K Au08 53.78(3)
Se2 Au0L Se3 163.91(10)
S2 Au0L S3 163.91(10)
Se2 Au0L Au0C 98.32(8)
S2 Au0L Au0C 98.32(8)
Se3 Au0L Au0C 97.03(8)
S3 Au0L Au0C 97.03(8)
Se2 Au0L Au06 88.14(8)
S2 Au0L Au06 88.14(8)
Se3 Au0L Au06 104.72(8)
S3 Au0L Au06 104.72(8)
Au0C Au0L Au06 54.72(4)
Se2 Au0L Au02 142.92(8)
S2 Au0L Au02 142.92(8)
Se3 Au0L Au02 51.86(7)
S3 Au0L Au02 51.86(7)
Au0C Au0L Au02 57.19(4)
Au06 Au0L Au02 55.37(4)
Se8 Au0M Se9 165.83(11)
S8 Au0M S9 165.83(11)
Se8 Au0M Au02 90.33(9)
S8 Au0M Au02 90.33(9)
Se9 Au0M Au02 96.93(7)
S9 Au0M Au02 96.93(7)
Se8 Au0M Au0D 92.64(9)
S8 Au0M Au0D 92.64(9)
Se9 Au0M Au0D 101.49(7)
S9 Au0M Au0D 101.49(7)
Au02 Au0M Au0D 55.07(4)
Se8 Au0M Au04 141.98(9)
S8 Au0M Au04 141.98(9)
Se9 Au0M Au04 50.63(6)
S9 Au0M Au04 50.63(6)
Au02 Au0M Au04 56.82(3)
Au0D Au0M Au04 54.17(4)
Se14 Au0N Se15 166.48(11)
S14 Au0N S15 166.48(11)
Se14 Au0N Au06 138.52(9)
S14 Au0N Au06 138.52(9)
Se15 Au0N Au06 53.50(8)
S15 Au0N Au06 53.50(8)
Se14 Au0N Au0B 95.33(9)
S14 Au0N Au0B 95.33(9)
Se15 Au0N Au0B 97.68(9)
S15 Au0N Au0B 97.68(9)
Au06 Au0N Au0B 58.31(4)
Se14 Au0N Au04 79.24(9)
S14 Au0N Au04 79.24(9)
Se15 Au0N Au04 111.62(9)
S15 Au0N Au04 111.62(9)
Au06 Au0N Au04 59.46(4)
Au0B Au0N Au04 53.68(3)
Se5 Au0O Se4 166.57(11)
S5 Au0O Se4 166.57(11)
Se5 Au0O Au07 95.74(8)
S5 Au0O Au07 95.74(8)
Se4 Au0O Au07 97.62(8)
Se5 Au0O Au09 85.38(9)
S5 Au0O Au09 85.38(9)
Se4 Au0O Au09 101.41(8)
Au07 Au0O Au09 54.16(3)
Se5 Au0O Au0D 140.14(9)
S5 Au0O Au0D 140.14(9)
Se4 Au0O Au0D 49.57(7)
Au07 Au0O Au0D 57.15(4)
Au09 Au0O Au0D 55.45(4)
S17 Au0Q S18 166.2(7)
S17 Au0Q Au08 93.6(5)
S18 Au0Q Au08 100.1(4)
S17 Au0Q Au09 141.2(4)
S18 Au0Q Au09 49.8(3)
Au08 Au0Q Au09 57.85(14)
Se18 Au0P Se17 169.55(15)
Se18 Au0P Au09 52.69(12)
Se17 Au0P Au09 137.71(16)
Se18 Au0P Au08 108.85(12)
Se17 Au0P Au08 81.14(17)
Au09 Au0P Au08 57.38(5)
Se18 Au0P Au05 95.1(2)
Se17 Au0P Au05 93.27(10)
Au09 Au0P Au05 57.35(7)
Au08 Au0P Au05 54.26(4)
C31 Se6 Au0G 100.4(5)
C31 Se6 Au03 115.6(6)
Au0G Se6 Au03 79.28(8)
C19 Se4 Au0O 100.0(6)
C19 Se4 Au0D 107.8(6)
Au0O Se4 Au0D 82.58(9)
C1 Se1 Au0I 98.3(5)
C1 Se1 Au0A 105.5(5)
Au0I Se1 Au0A 83.82(9)
C73 Se13 Au0F 102.0(4)
C73 Se13 Au07 102.7(4)
Au0F Se13 Au07 82.25(9)
C91 Se16 Au0E 101.4(4)
C91 Se16 Au0C 104.1(4)
Au0E Se16 Au0C 79.27(8)
C7 S2 Au0L 102.5(4)
C7 S2 Au0I 108.1(4)
Au0L S2 Au0I 93.38(11)
C7 Se2 Au0L 102.5(4)
C7 Se2 Au0I 108.1(4)
Au0L Se2 Au0I 93.38(11)
C13 S3 Au0L 97.7(6)
C13 S3 Au02 119.6(6)
Au0L S3 Au02 78.75(8)
C13 Se3 Au0L 97.7(6)
C13 Se3 Au02 119.6(6)
Au0L Se3 Au02 78.75(8)
C25 S5 Au0O 105.7(5)
C25 S5 Au0G 103.4(5)
Au0O S5 Au0G 94.62(12)
C25 Se5 Au0O 105.7(5)
C25 Se5 Au0G 103.4(5)
Au0O Se5 Au0G 94.62(12)
C37 S7 Au0H 100.9(4)
C37 S7 Au05 106.7(4)
Au0H S7 Au05 78.17(8)
C37 Se7 Au0H 100.9(4)
C37 Se7 Au05 106.7(4)
Au0H Se7 Au05 78.17(8)
C43 S8 Au0H 104.6(6)
C43 S8 Au0M 106.9(7)
Au0H S8 Au0M 98.44(11)
C43 Se8 Au0H 104.6(6)
C43 Se8 Au0M 106.9(7)
Au0H Se8 Au0M 98.44(11)
C49 S9 Au0M 102.1(5)
C49 S9 Au04 119.4(4)
Au0M S9 Au04 81.13(9)
C49 Se9 Au0M 102.1(5)
C49 Se9 Au04 119.4(4)
Au0M Se9 Au04 81.13(9)
C55 S10 Au0J 101.5(4)
C55 S10 Au0B 106.3(4)
Au0J S10 Au0B 77.09(8)
C55 Se10 Au0J 101.5(4)
C55 Se10 Au0B 106.3(4)
Au0J Se10 Au0B 77.09(8)
C61 S11 Au0K 112.4(7)
C61 S11 Au0J 105.3(5)
Au0K S11 Au0J 97.50(12)
C61 Se11 Au0K 112.4(7)
C61 Se11 Au0J 105.3(5)
Au0K Se11 Au0J 97.50(12)
C67 S12 Au0K 105.1(6)
C67 S12 Au08 114.6(6)
Au0K S12 Au08 83.53(9)
C67 Se12 Au0K 105.1(6)
C67 Se12 Au08 114.6(6)
Au0K Se12 Au08 83.53(9)
C79 S14 Au0N 104.7(5)
C79 S14 Au0F 105.3(5)
Au0N S14 Au0F 97.44(13)
C79 Se14 Au0N 104.7(5)
C79 Se14 Au0F 105.3(5)
Au0N Se14 Au0F 97.44(13)
C85 S15 Au0N 101.7(6)
C85 S15 Au06 111.7(5)
Au0N S15 Au06 75.20(10)
C85 Se15 Au0N 101.7(6)
C85 Se15 Au06 111.7(5)
Au0N Se15 Au06 75.20(10)
C97 S17 Au0Q 116.3(8)
C97 S17 Au0E 103.3(5)
Au0Q S17 Au0E 100.7(2)
C97 Se17 Au0E 103.3(5)
C97 Se17 Au0P 101.5(5)
Au0E Se17 Au0P 97.31(14)
C103 S18 C108 49.6(6)
C103 S18 Au0Q 141.1(12)
C108 S18 Au0Q 125.5(10)
C103 S18 Au09 136.2(12)
C108 S18 Au09 118.8(8)
Au0Q S18 Au09 82.2(4)
C103 Se18 Au0P 105.8(7)
C103 Se18 Au09 109.8(5)
Au0P Se18 Au09 76.59(13)
C50 C49 C54 120.0
C50 C49 Se9 120.1(8)
C54 C49 Se9 119.0(8)
C50 C49 S9 120.1(8)
C54 C49 S9 119.0(8)
C51 C50 C49 120.0
C51 C50 H50 120.0
C49 C50 H50 120.0
C50 C51 C52 120.0
C50 C51 H51 120.0
C52 C51 H51 120.0
C51 C52 C53 120.0
C51 C52 H52 120.0
C53 C52 H52 120.0
C52 C53 C54 120.0
C52 C53 H53 120.0
C54 C53 H53 120.0
C53 C54 C49 120.0
C53 C54 H54 120.0
C49 C54 H54 120.0
C44 C43 C48 120.0
C44 C43 Se8 114.1(12)
C48 C43 Se8 125.9(12)
C44 C43 S8 114.1(12)
C48 C43 S8 125.9(12)
C43 C44 C45 120.0
C43 C44 H44 120.0
C45 C44 H44 120.0
C44 C45 C46 120.0
C44 C45 H45 120.0
C46 C45 H45 120.0
C45 C46 C47 120.0
C45 C46 H46 120.0
C47 C46 H46 120.0
C48 C47 C46 120.0
C48 C47 H47 120.0
C46 C47 H47 120.0
C47 C48 C43 120.0
C47 C48 H48 120.0
C43 C48 H48 120.0
C38 C37 C42 120.0
C38 C37 Se7 123.1(7)
C42 C37 Se7 116.8(7)
C38 C37 S7 123.1(7)
C42 C37 S7 116.8(7)
C39 C38 C37 120.0
C39 C38 H38 120.0
C37 C38 H38 120.0
C38 C39 C40 120.0
C38 C39 H39 120.0
C40 C39 H39 120.0
C39 C40 C41 120.0
C39 C40 H40 120.0
C41 C40 H40 120.0
C42 C41 C40 120.0
C42 C41 H41 120.0
C40 C41 H41 120.0
C41 C42 C37 120.0
C41 C42 H42 120.0
C37 C42 H42 120.0
C68 C67 C72 120.0
C68 C67 Se12 122.5(11)
C72 C67 Se12 117.4(11)
C68 C67 S12 122.5(11)
C72 C67 S12 117.4(11)
C69 C68 C67 120.0
C69 C68 H68 120.0
C67 C68 H68 120.0
C68 C69 C70 120.0
C68 C69 H69 120.0
C70 C69 H69 120.0
C71 C70 C69 120.0
C71 C70 H70 120.0
C69 C70 H70 120.0
C72 C71 C70 120.0
C72 C71 H71 120.0
C70 C71 H71 120.0
C71 C72 C67 120.0
C71 C72 H72 120.0
C67 C72 H72 120.0
C62 C61 C66 120.0
C62 C61 Se11 116.5(9)
C66 C61 Se11 123.5(9)
C62 C61 S11 116.5(9)
C66 C61 S11 123.5(9)
C61 C62 C63 120.0
C61 C62 H62 120.0
C63 C62 H62 120.0
C62 C63 C64 120.0
C62 C63 H63 120.0
C64 C63 H63 120.0
C63 C64 C65 120.0
C63 C64 H64 120.0
C65 C64 H64 120.0
C66 C65 C64 120.0
C66 C65 H65 120.0
C64 C65 H65 120.0
C65 C66 C61 120.0
C65 C66 H66 120.0
C61 C66 H66 120.0
C56 C55 C60 120.0
C56 C55 Se10 122.6(7)
C60 C55 Se10 117.4(7)
C56 C55 S10 122.6(7)
C60 C55 S10 117.4(7)
C57 C56 C55 120.0
C57 C56 H56 120.0
C55 C56 H56 120.0
C56 C57 C58 120.0
C56 C57 H57 120.0
C58 C57 H57 120.0
C59 C58 C57 120.0
C59 C58 H58 120.0
C57 C58 H58 120.0
C60 C59 C58 120.0
C60 C59 H59 120.0
C58 C59 H59 120.0
C59 C60 C55 120.0
C59 C60 H60 120.0
C55 C60 H60 120.0
C86 C85 C90 120.0
C86 C85 Se15 121.4(10)
C90 C85 Se15 118.4(10)
C86 C85 S15 121.4(10)
C90 C85 S15 118.4(10)
C85 C86 C87 120.0
C85 C86 H86 120.0
C87 C86 H86 120.0
C88 C87 C86 120.0
C88 C87 H87 120.0
C86 C87 H87 120.0
C89 C88 C87 120.0
C89 C88 H88 120.0
C87 C88 H88 120.0
C88 C89 C90 120.0
C88 C89 H89 120.0
C90 C89 H89 120.0
C89 C90 C85 120.0
C89 C90 H90 120.0
C85 C90 H90 120.0
C80 C79 C84 120.0
C80 C79 Se14 123.6(9)
C84 C79 Se14 116.3(9)
C80 C79 S14 123.6(9)
C84 C79 S14 116.3(9)
C81 C80 C79 120.0
C81 C80 H80 120.0
C79 C80 H80 120.0
C80 C81 C82 120.0
C80 C81 H81 120.0
C82 C81 H81 120.0
C83 C82 C81 120.0
C83 C82 H82 120.0
C81 C82 H82 120.0
C82 C83 C84 120.0
C82 C83 H83 120.0
C84 C83 H83 120.0
C83 C84 C79 120.0
C83 C84 H84 120.0
C79 C84 H84 120.0
C74 C73 C78 120.0
C74 C73 Se13 124.2(6)
C78 C73 Se13 115.8(6)
C73 C74 C75 120.0
C73 C74 H74 120.0
C75 C74 H74 120.0
C74 C75 C76 120.0
C74 C75 H75 120.0
C76 C75 H75 120.0
C77 C76 C75 120.0
C77 C76 H76 120.0
C75 C76 H76 120.0
C76 C77 C78 120.0
C76 C77 H77 120.0
C78 C77 H77 120.0
C77 C78 C73 120.0
C77 C78 H78 120.0
C73 C78 H78 120.0
S18 C103 C104 154.6(12)
S18 C103 C108 82.7(11)
C104 C103 C108 120.0
C104 C103 Se18 116.7(9)
C108 C103 Se18 123.1(9)
C105 C104 C103 120.0
C105 C104 H104 120.0
C103 C104 H104 120.0
C104 C105 C106 120.0
C104 C105 H105 120.0
C106 C105 H105 120.0
C105 C106 C107 120.0
C105 C106 H106 120.0
C107 C106 H106 120.0
C108 C107 C106 120.0
C108 C107 H107 120.0
C106 C107 H107 120.0
C107 C108 C103 120.0
C107 C108 S18 164.3(9)
C103 C108 S18 47.7(8)
C107 C108 H108 120.0
C103 C108 H108 120.0
S18 C108 H108 73.2
C98 C97 C102 120.0
C98 C97 Se17 122.8(8)
C102 C97 Se17 117.1(8)
C98 C97 S17 122.8(8)
C102 C97 S17 117.1(8)
C99 C98 C97 120.0
C99 C98 H98 120.0
C97 C98 H98 120.0
C98 C99 C100 120.0
C98 C99 H99 120.0
C100 C99 H99 120.0
C99 C100 C101 120.0
C99 C100 H100 120.0
C101 C100 H100 120.0
C102 C101 C100 120.0
C102 C101 H101 120.0
C100 C101 H101 120.0
C101 C102 C97 120.0
C101 C102 H102 120.0
C97 C102 H102 120.0
C92 C91 C96 120.0
C92 C91 Se16 122.6(6)
C96 C91 Se16 117.4(6)
C93 C92 C91 120.0
C93 C92 H92 120.0
C91 C92 H92 120.0
C94 C93 C92 120.0
C94 C93 H93 120.0
C92 C93 H93 120.0
C93 C94 C95 120.0
C93 C94 H94 120.0
C95 C94 H94 120.0
C94 C95 C96 120.0
C94 C95 H95 120.0
C96 C95 H95 120.0
C95 C96 C91 120.0
C95 C96 H96 120.0
C91 C96 H96 120.0
C32 C31 C36 120.0
C32 C31 Se6 124.5(10)
C36 C31 Se6 115.4(10)
C31 C32 C33 120.0
C31 C32 H32 120.0
C33 C32 H32 120.0
C34 C33 C32 120.0
C34 C33 H33 120.0
C32 C33 H33 120.0
C35 C34 C33 120.0
C35 C34 H34 120.0
C33 C34 H34 120.0
C34 C35 C36 120.0
C34 C35 H35 120.0
C36 C35 H35 120.0
C35 C36 C31 120.0
C35 C36 H36 120.0
C31 C36 H36 120.0
C26 C25 C30 120.0
C26 C25 Se5 125.3(8)
C30 C25 Se5 114.6(8)
C26 C25 S5 125.3(8)
C30 C25 S5 114.6(8)
C27 C26 C25 120.0
C27 C26 H26 120.0
C25 C26 H26 120.0
C26 C27 C28 120.0
C26 C27 H27 120.0
C28 C27 H27 120.0
C27 C28 C29 120.0
C27 C28 H28 120.0
C29 C28 H28 120.0
C30 C29 C28 120.0
C30 C29 H29 120.0
C28 C29 H29 120.0
C29 C30 C25 120.0
C29 C30 H30 120.0
C25 C30 H30 120.0
C20 C19 C24 120.0
C20 C19 Se4 120.8(9)
C24 C19 Se4 119.2(9)
C21 C20 C19 120.0
C21 C20 H20 120.0
C19 C20 H20 120.0
C20 C21 C22 120.0
C20 C21 H21 120.0
C22 C21 H21 120.0
C23 C22 C21 120.0
C23 C22 H22 120.0
C21 C22 H22 120.0
C22 C23 C24 120.0
C22 C23 H23 120.0
C24 C23 H23 120.0
C23 C24 C19 120.0
C23 C24 H24 120.0
C19 C24 H24 120.0
C14 C13 C18 120.0
C14 C13 Se3 115.5(10)
C18 C13 Se3 124.1(10)
C14 C13 S3 115.5(10)
C18 C13 S3 124.1(10)
C15 C14 C13 120.0
C15 C14 H14 120.0
C13 C14 H14 120.0
C16 C15 C14 120.0
C16 C15 H15 120.0
C14 C15 H15 120.0
C15 C16 C17 120.0
C15 C16 H16 120.0
C17 C16 H16 120.0
C18 C17 C16 120.0
C18 C17 H17 120.0
C16 C17 H17 120.0
C17 C18 C13 120.0
C17 C18 H18 120.0
C13 C18 H18 120.0
C8 C7 C12 120.0
C8 C7 Se2 115.9(7)
C12 C7 Se2 123.7(7)
C8 C7 S2 115.9(7)
C12 C7 S2 123.7(7)
C7 C8 C9 120.0
C7 C8 H8 120.0
C9 C8 H8 120.0
C10 C9 C8 120.0
C10 C9 H9 120.0
C8 C9 H9 120.0
C9 C10 C11 120.0
C9 C10 H10 120.0
C11 C10 H10 120.0
C12 C11 C10 120.0
C12 C11 H11 120.0
C10 C11 H11 120.0
C11 C12 C7 120.0
C11 C12 H12 120.0
C7 C12 H12 120.0
C2 C1 C6 120.0
C2 C1 Se1 121.8(8)
C6 C1 Se1 118.2(8)
C1 C2 C3 120.0
C1 C2 H2 120.0
C3 C2 H2 120.0
C4 C3 C2 120.0
C4 C3 H3 120.0
C2 C3 H3 120.0
C3 C4 C5 120.0
C3 C4 H4 120.0
C5 C4 H4 120.0
C4 C5 C6 120.0
C4 C5 H5 120.0
C6 C5 H5 120.0
C5 C6 C1 120.0
C5 C6 H6 120.0
C1 C6 H6 120.0
C117 N1 C109 116(4)
C117 N1 C125 113(3)
C109 N1 C125 108(4)
C110 C109 N1 106(6)
C128 C127 C133 115(4)
C130 C129 C128 120(7)
C129 C128 C127 135(5)
C133 C125 N1 121(4)
C125 C133 C127 100(5)

loop_
_geom_bond_atom_site_label_1
_geom_bond_atom_site_label_2
_geom_bond_distance
Au01 Au0B 2.7610(14)
Au01 Au05 2.7647(14)
Au01 Au02 2.7685(15)
Au01 Au0A 2.7749(12)
Au01 Au06 2.7802(15)
Au01 Au09 2.7803(15)
Au01 Au07 2.7805(12)
Au01 Au0D 2.7817(12)
Au01 Au03 2.7867(15)
Au01 Au0C 2.7901(12)
Au01 Au08 2.7902(12)
Au01 Au04 2.7982(12)
Au02 Se3 2.503(3)
Au02 S3 2.503(3)
Au02 Au0D 2.8246(16)
Au02 Au06 2.8811(15)
Au02 Au04 2.9417(16)
Au02 Au0C 2.9440(13)
Au02 Au0M 2.9573(14)
Au02 Au05 3.0119(15)
Au02 Au0L 3.1211(17)
Au02 Au0H 3.2542(17)
Au03 Se6 2.493(3)
Au03 Au0A 2.8352(16)
Au03 Au08 2.8792(16)
Au03 Au09 2.9427(15)
Au03 Au07 2.9505(14)
Au03 Au0B 2.9875(15)
Au03 Au0K 3.0803(15)
Au03 Au0G 3.1319(17)
Au03 Au0J 3.2030(17)
Au04 Se9 2.510(3)
Au04 S9 2.510(3)
Au04 Au0B 2.8403(13)
Au04 Au07 2.8829(17)
Au04 Au0D 2.8918(16)
Au04 Au0F 2.9995(16)
Au04 Au06 3.0959(16)
Au04 Au0M 3.2078(15)
Au04 Au0N 3.2262(18)
Au05 Se7 2.493(3)
Au05 S7 2.493(3)
Au05 Au08 2.8264(14)
Au05 Au0C 2.9011(17)
Au05 Au0D 2.9455(15)
Au05 Au09 2.9542(16)
Au05 Au0E 3.0552(15)
Au05 Au0H 3.1005(14)
Au05 Au0P 3.109(4)
Au06 Se15 2.498(3)
Au06 S15 2.498(3)
Au06 Au0C 2.8074(14)
Au06 Au0A 2.9268(16)
Au06 Au0B 2.9530(16)
Au06 Au0N 3.0050(16)
Au06 Au0L 3.0799(17)
Au06 Au0I 3.2460(16)
Au07 Se13 2.494(3)
Au07 Au09 2.8153(15)
Au07 Au0B 2.9246(17)
Au07 Au0G 3.0075(18)
Au07 Au0D 3.0096(16)
Au07 Au0O 3.0676(17)
Au07 Au0F 3.2326(15)
Au08 Se12 2.500(3)
Au08 S12 2.500(3)
Au08 Au0Q 2.778(13)
Au08 Au0A 2.9312(15)
Au08 Au09 2.9460(16)
Au08 Au0C 2.9991(17)
Au08 Au0P 3.089(4)
Au08 Au0E 3.1254(16)
Au08 Au0K 3.2742(15)
Au09 Se18 2.491(4)
Au09 S18 2.508(11)
Au09 Au0D 2.9486(16)
Au09 Au0P 3.047(3)
Au09 Au0O 3.1163(16)
Au09 Au0G 3.1494(17)
Au09 Au0Q 3.252(11)
Au0A Se1 2.478(3)
Au0A Au0C 2.9486(16)
Au0A Au0B 2.9653(15)
Au0A Au0K 3.0455(16)
Au0A Au0J 3.2141(18)
Au0A Au0I 3.2677(17)
Au0B Se10 2.506(3)
Au0B S10 2.506(3)
Au0B Au0N 3.0557(17)
Au0B Au0J 3.0692(14)
Au0B Au0F 3.0965(15)
Au0C Se16 2.499(3)
Au0C Au0L 3.0275(17)
Au0C Au0I 3.0733(17)
Au0C Au0E 3.1393(15)
Au0D Se4 2.471(3)
Au0D Au0H 3.1267(17)
Au0D Au0M 3.1425(17)
Au0D Au0O 3.2185(18)
Au0E Se17 2.400(3)
Au0E S17 2.400(3)
Au0E Se16 2.421(3)
Au0F Se14 2.408(3)
Au0F S14 2.408(3)
Au0F Se13 2.421(3)
Au0G Se5 2.397(3)
Au0G S5 2.397(3)
Au0G Se6 2.415(3)
Au0H Se8 2.379(3)
Au0H S8 2.379(3)
Au0H Se7 2.424(3)
Au0H S7 2.424(3)
Au0I Se2 2.397(3)
Au0I S2 2.397(3)
Au0I Se1 2.414(3)
Au0J Se11 2.389(3)
Au0J S11 2.389(3)
Au0J Se10 2.418(3)
Au0J S10 2.418(3)
Au0K Se11 2.379(3)
Au0K S11 2.379(3)
Au0K Se12 2.415(3)
Au0K S12 2.415(3)
Au0L Se2 2.398(3)
Au0L S2 2.398(3)
Au0L Se3 2.416(3)
Au0L S3 2.416(3)
Au0M Se8 2.391(4)
Au0M S8 2.391(4)
Au0M Se9 2.421(3)
Au0M S9 2.421(3)
Au0N Se14 2.400(4)
Au0N S14 2.400(4)
Au0N Se15 2.426(4)
Au0N S15 2.426(4)
Au0O Se5 2.392(3)
Au0O S5 2.392(3)
Au0O Se4 2.406(3)
Au0Q S17 2.179(9)
Au0Q S18 2.436(16)
Au0P Se18 2.425(6)
Au0P Se17 2.455(6)
Se6 C31 1.902(13)
Se4 C19 1.911(13)
Se1 C1 1.941(11)
Se13 C73 1.885(9)
Se16 C91 1.890(8)
S2 C7 1.902(11)
Se2 C7 1.902(11)
S3 C13 1.912(13)
Se3 C13 1.912(13)
S5 C25 1.873(11)
Se5 C25 1.873(11)
S7 C37 1.898(10)
Se7 C37 1.898(10)
S8 C43 1.864(13)
Se8 C43 1.864(13)
S9 C49 1.947(11)
Se9 C49 1.947(11)
S10 C55 1.915(11)
Se10 C55 1.915(11)
S11 C61 1.862(11)
Se11 C61 1.862(11)
S12 C67 1.896(13)
Se12 C67 1.896(13)
S14 C79 1.892(11)
Se14 C79 1.892(11)
S15 C85 1.863(13)
Se15 C85 1.863(13)
S17 C97 1.905(10)
Se17 C97 1.905(10)
S18 C103 1.351(18)
S18 C108 1.811(19)
Se18 C103 1.897(12)
C49 C50 1.3900
C49 C54 1.3900
C50 C51 1.3900
C50 H50 0.9300
C51 C52 1.3900
C51 H51 0.9300
C52 C53 1.3900
C52 H52 0.9300
C53 C54 1.3900
C53 H53 0.9300
C54 H54 0.9300
C43 C44 1.3900
C43 C48 1.3900
C44 C45 1.3900
C44 H44 0.9300
C45 C46 1.3900
C45 H45 0.9300
C46 C47 1.3900
C46 H46 0.9300
C47 C48 1.3900
C47 H47 0.9300
C48 H48 0.9300
C37 C38 1.3900
C37 C42 1.3900
C38 C39 1.3900
C38 H38 0.9300
C39 C40 1.3900
C39 H39 0.9300
C40 C41 1.3900
C40 H40 0.9300
C41 C42 1.3900
C41 H41 0.9300
C42 H42 0.9300
C67 C68 1.3900
C67 C72 1.3900
C68 C69 1.3900
C68 H68 0.9300
C69 C70 1.3900
C69 H69 0.9300
C70 C71 1.3900
C70 H70 0.9300
C71 C72 1.3900
C71 H71 0.9300
C72 H72 0.9300
C61 C62 1.3900
C61 C66 1.3900
C62 C63 1.3900
C62 H62 0.9300
C63 C64 1.3900
C63 H63 0.9300
C64 C65 1.3900
C64 H64 0.9300
C65 C66 1.3900
C65 H65 0.9300
C66 H66 0.9300
C55 C56 1.3900
C55 C60 1.3900
C56 C57 1.3900
C56 H56 0.9300
C57 C58 1.3900
C57 H57 0.9300
C58 C59 1.3900
C58 H58 0.9300
C59 C60 1.3900
C59 H59 0.9300
C60 H60 0.9300
C85 C86 1.3900
C85 C90 1.3900
C86 C87 1.3900
C86 H86 0.9300
C87 C88 1.3900
C87 H87 0.9300
C88 C89 1.3900
C88 H88 0.9300
C89 C90 1.3900
C89 H89 0.9300
C90 H90 0.9300
C79 C80 1.3900
C79 C84 1.3900
C80 C81 1.3900
C80 H80 0.9300
C81 C82 1.3900
C81 H81 0.9300
C82 C83 1.3900
C82 H82 0.9300
C83 C84 1.3900
C83 H83 0.9300
C84 H84 0.9300
C73 C74 1.3900
C73 C78 1.3900
C74 C75 1.3900
C74 H74 0.9300
C75 C76 1.3900
C75 H75 0.9300
C76 C77 1.3900
C76 H76 0.9300
C77 C78 1.3900
C77 H77 0.9300
C78 H78 0.9300
C103 C104 1.3900
C103 C108 1.3900
C104 C105 1.3900
C104 H104 0.9300
C105 C106 1.3900
C105 H105 0.9300
C106 C107 1.3900
C106 H106 0.9300
C107 C108 1.3900
C107 H107 0.9300
C108 H108 0.9300
C97 C98 1.3900
C97 C102 1.3900
C98 C99 1.3900
C98 H98 0.9300
C99 C100 1.3900
C99 H99 0.9300
C100 C101 1.3900
C100 H100 0.9300
C101 C102 1.3900
C101 H101 0.9300
C102 H102 0.9300
C91 C92 1.3900
C91 C96 1.3900
C92 C93 1.3900
C92 H92 0.9300
C93 C94 1.3900
C93 H93 0.9300
C94 C95 1.3900
C94 H94 0.9300
C95 C96 1.3900
C95 H95 0.9300
C96 H96 0.9300
C31 C32 1.3900
C31 C36 1.3900
C32 C33 1.3900
C32 H32 0.9300
C33 C34 1.3900
C33 H33 0.9300
C34 C35 1.3900
C34 H34 0.9300
C35 C36 1.3900
C35 H35 0.9300
C36 H36 0.9300
C25 C26 1.3900
C25 C30 1.3900
C26 C27 1.3900
C26 H26 0.9300
C27 C28 1.3900
C27 H27 0.9300
C28 C29 1.3900
C28 H28 0.9300
C29 C30 1.3900
C29 H29 0.9300
C30 H30 0.9300
C19 C20 1.3900
C19 C24 1.3900
C20 C21 1.3900
C20 H20 0.9300
C21 C22 1.3900
C21 H21 0.9300
C22 C23 1.3900
C22 H22 0.9300
C23 C24 1.3900
C23 H23 0.9300
C24 H24 0.9300
C13 C14 1.3900
C13 C18 1.3900
C14 C15 1.3900
C14 H14 0.9300
C15 C16 1.3900
C15 H15 0.9300
C16 C17 1.3900
C16 H16 0.9300
C17 C18 1.3900
C17 H17 0.9300
C18 H18 0.9300
C7 C8 1.3900
C7 C12 1.3900
C8 C9 1.3900
C8 H8 0.9300
C9 C10 1.3900
C9 H9 0.9300
C10 C11 1.3900
C10 H10 0.9300
C11 C12 1.3900
C11 H11 0.9300
C12 H12 0.9300
C1 C2 1.3900
C1 C6 1.3900
C2 C3 1.3900
C2 H2 0.9300
C3 C4 1.3900
C3 H3 0.9300
C4 C5 1.3900
C4 H4 0.9300
C5 C6 1.3900
C5 H5 0.9300
C6 H6 0.9300
N1 C117 1.59(5)
N1 C109 1.70(7)
N1 C125 1.91(7)
C109 C110 1.37(7)
C127 C128 1.63(7)
C127 C133 1.90(7)
C129 C130 1.13(7)
C129 C128 1.61(8)
C125 C133 1.41(6)
C134 C136 2.11(8)
